data_7109096
loop_
_publ_author_name
'Harapriya Rath'
'Grigore A. Timco'
'Valdis Corradini'
'Alberto Ghirri'
'Umberto del Pennino'
'Antonio Fernandez'
'Robin G. Pritchard'
'Christopher A. Muryn'
'Marco Affronte'
'Richard E. P. Winpenny'

_publ_section_title
;
 Studies of hybrid organic-inorganic [2] and [3]rotaxanes bound to Au
 surfaces
;
_journal_name_full Chem.Commun.
_journal_page_first 3404
_journal_paper_doi 10.1039/c3cc38699f
_journal_volume 49
_journal_year 2013
_chemical_compound_source 'synthesis as described'
_chemical_formula_moiety 'C100.50 H173 Cr7 F8 N Ni O33.50 S'
_chemical_formula_sum 'C100.5 H173 Cr7 F8 N Ni O33.5 S'
_chemical_formula_weight 2538.17
_chemical_name_systematic
;
?
;
_space_group_IT_number 61
_symmetry_cell_setting orthorhombic
_symmetry_Int_Tables_number 61
_symmetry_space_group_name_Hall '-P 2ac 2ab'
_symmetry_space_group_name_H-M 'P b c a'
_atom_sites_solution_hydrogens geom
_atom_sites_solution_primary direct
_atom_sites_solution_secondary difmap
_audit_conform_dict_location ftp://ftp.iucr.org/pub/cif_core.dic
_audit_conform_dict_name cif_core.dic
_audit_conform_dict_version 2.4
_audit_creation_date 2011-04-16T14:47:48-00:00
_audit_creation_method 'WinGX routine CIF_UPDATE'
_cell_angle_alpha 90
_cell_angle_beta 90
_cell_angle_gamma 90
_cell_formula_units_Z 8
_cell_length_a 27.3418(6)
_cell_length_b 32.3342(7)
_cell_length_c 30.4098(6)
_cell_measurement_reflns_used 16940
_cell_measurement_temperature 100(2)
_cell_measurement_theta_max 23
_cell_measurement_theta_min 2
_cell_measurement_wavelength 0.71073
_cell_volume 26884.6(10)
_computing_cell_refinement 'HKL Scalepack (Otwinowski & Minor 1997)'
_computing_data_collection 'Collect (Nonius BV, 1997-2000)'
_computing_data_reduction 'HKL Denzo and Scalepack (Otwinowski & Minor 1997)'
_computing_molecular_graphics 'Ortep-3 for Windows (Farrugia, 1997)'
_computing_publication_material 'WinGX publication routines (Farrugia, 1999)'
_computing_structure_refinement 'SHELXL-97 (Sheldrick, 2008)'
_computing_structure_solution 'SIR92 (Giacovazzo et al, 1993)'
_diffrn_ambient_temperature 100(2)
_diffrn_detector 'CCD plate'
_diffrn_detector_area_resol_mean 9
_diffrn_measured_fraction_theta_full 0.981
_diffrn_measured_fraction_theta_max 0.981
_diffrn_measurement_device '95mm CCD camera on \k-goniostat'
_diffrn_measurement_device_type KappaCCD
_diffrn_measurement_method 'CCD rotation images, thick slices'
_diffrn_orient_matrix_type 'by Nonius Collect from scalepack cell'
_diffrn_orient_matrix_UB_11 -0.338373E-1
_diffrn_orient_matrix_UB_12 0.86753E-2
_diffrn_orient_matrix_UB_13 -0.8439E-2
_diffrn_orient_matrix_UB_21 0.137329E-1
_diffrn_orient_matrix_UB_22 0.174702E-1
_diffrn_orient_matrix_UB_23 -0.234876E-1
_diffrn_orient_matrix_UB_31 -0.20258E-2
_diffrn_orient_matrix_UB_32 -0.264744E-1
_diffrn_orient_matrix_UB_33 -0.182646E-1
_diffrn_radiation_monochromator graphite
_diffrn_radiation_probe x-ray
_diffrn_radiation_type MoK\a
_diffrn_radiation_wavelength 0.71073
_diffrn_reflns_av_R_equivalents 0.0659
_diffrn_reflns_av_unetI/netI 0.0857
_diffrn_reflns_limit_h_max 30
_diffrn_reflns_limit_h_min -30
_diffrn_reflns_limit_k_max 35
_diffrn_reflns_limit_k_min -35
_diffrn_reflns_limit_l_max 33
_diffrn_reflns_limit_l_min -33
_diffrn_reflns_number 32977
_diffrn_reflns_reduction_process
;
Scaled and merged with Sortav
R.H. Blessing, (1987) Cryst. Rev. 1, 3-58
R.H. Blessing, (1989) J. Appl. Cryst. 22, 396-397
;
_diffrn_reflns_theta_full 23
_diffrn_reflns_theta_max 23
_diffrn_reflns_theta_min 3
_diffrn_source 'Enraf Nonius FR590'
_exptl_absorpt_coefficient_mu 0.772
_exptl_absorpt_correction_T_max 0.9268
_exptl_absorpt_correction_T_min 0.8609
_exptl_absorpt_correction_type none
_exptl_crystal_colour green
_exptl_crystal_density_diffrn 1.254
_exptl_crystal_density_method 'not measured'
_exptl_crystal_description block
_exptl_crystal_F_000 10680
_exptl_crystal_size_max 0.2
_exptl_crystal_size_mid 0.2
_exptl_crystal_size_min 0.1
_refine_diff_density_max 0.748
_refine_diff_density_min -0.624
_refine_diff_density_rms 0.086
_refine_ls_extinction_method none
_refine_ls_goodness_of_fit_ref 1.157
_refine_ls_hydrogen_treatment constr
_refine_ls_matrix_type full
_refine_ls_number_parameters 1385
_refine_ls_number_reflns 18353
_refine_ls_number_restraints 2221
_refine_ls_restrained_S_all 1.17
_refine_ls_R_factor_all 0.1143
_refine_ls_R_factor_gt 0.0707
_refine_ls_shift/su_max 0.001
_refine_ls_shift/su_mean 0
_refine_ls_structure_factor_coef Fsqd
_refine_ls_weighting_details 'calc w=1/[\s^2^(Fo^2^)+(0.0829P)^2^+35.6006P] where P=(Fo^2^+2Fc^2^)/3'
_refine_ls_weighting_scheme calc
_refine_ls_wR_factor_gt 0.172
_refine_ls_wR_factor_ref 0.199
_reflns_number_gt 12254
_reflns_number_total 18353
_reflns_threshold_expression >2\s(I)
_cod_data_source_file c3cc38699f.txt
_cod_data_source_block new
_cod_original_cell_volume 26884.5(10)
_cod_original_formula_sum 'C100.50 H173 Cr7 F8 N Ni O33.50 S'
_cod_database_code 7109096

loop_
_symmetry_equiv_pos_as_xyz
'x, y, z'
'-x+1/2, -y, z+1/2'
'x+1/2, -y+1/2, -z'
'-x, y+1/2, -z+1/2'
'-x, -y, -z'
'x-1/2, y, -z-1/2'
'-x-1/2, y-1/2, z'
'x, -y-1/2, z-1/2'

loop_
_atom_site_label
_atom_site_type_symbol
_atom_site_fract_x
_atom_site_fract_y
_atom_site_fract_z
_atom_site_U_iso_or_equiv
_atom_site_adp_type
_atom_site_occupancy
_atom_site_symmetry_multiplicity
_atom_site_calc_flag
_atom_site_refinement_flags
C1 C 0.1870(2) 0.21991(19) 0.0507(2) 0.0408(16) Uani 1 1 d DU
C2 C 0.2132(3) 0.2490(2) 0.0189(2) 0.057(2) Uani 1 1 d DU
C3 C 0.2343(3) 0.2251(2) -0.0195(2) 0.067(2) Uani 1 1 d DU
H3A H 0.2509 0.2443 -0.0395 0.101 Uiso 1 1 calc R
H3B H 0.2079 0.211 -0.0352 0.101 Uiso 1 1 calc R
H3C H 0.2578 0.2046 -0.0085 0.101 Uiso 1 1 calc R
C4 C 0.1766(4) 0.2812(3) 0.0046(3) 0.131(5) Uani 1 1 d DU
H4A H 0.1923 0.3005 -0.0158 0.196 Uiso 1 1 calc R
H4B H 0.1649 0.2964 0.0305 0.196 Uiso 1 1 calc R
H4C H 0.1489 0.2677 -0.01 0.196 Uiso 1 1 calc R
C5 C 0.2547(4) 0.2708(3) 0.0437(3) 0.125(5) Uani 1 1 d DU
H5A H 0.2718 0.2896 0.0237 0.187 Uiso 1 1 calc R
H5B H 0.2777 0.2501 0.0549 0.187 Uiso 1 1 calc R
H5C H 0.2411 0.2866 0.0683 0.187 Uiso 1 1 calc R
C6 C 0.0830(3) 0.28758(18) 0.1680(2) 0.0445(17) Uani 1 1 d DU
C7 C 0.0621(3) 0.3290(2) 0.1531(2) 0.068(2) Uani 1 1 d DU
C8 C 0.0059(3) 0.3258(3) 0.1544(3) 0.113(4) Uani 1 1 d DU
H8A H -0.0084 0.3521 0.1448 0.17 Uiso 1 1 calc R
H8B H -0.0048 0.3197 0.1844 0.17 Uiso 1 1 calc R
H8C H -0.0048 0.3036 0.1346 0.17 Uiso 1 1 calc R
C9 C 0.0783(4) 0.3393(3) 0.1069(3) 0.114(4) Uani 1 1 d DU
H9A H 0.0644 0.3659 0.098 0.171 Uiso 1 1 calc R
H9B H 0.0671 0.3176 0.0867 0.171 Uiso 1 1 calc R
H9C H 0.1141 0.3409 0.1059 0.171 Uiso 1 1 calc R
C10 C 0.0800(4) 0.3616(2) 0.1858(3) 0.104(4) Uani 1 1 d DU
H10A H 0.0672 0.3887 0.1773 0.156 Uiso 1 1 calc R
H10B H 0.1158 0.3623 0.1856 0.156 Uiso 1 1 calc R
H10C H 0.0684 0.3546 0.2153 0.156 Uiso 1 1 calc R
C11 C 0.0681(2) 0.1776(2) 0.0712(2) 0.0403(16) Uani 1 1 d DU
C12 C 0.0225(2) 0.1868(2) 0.0437(2) 0.0527(19) Uani 1 1 d DU
C13 C 0.0011(3) 0.1464(2) 0.0265(3) 0.074(3) Uani 1 1 d DU
H13A H 0.0261 0.1316 0.0095 0.111 Uiso 1 1 calc R
H13B H -0.027 0.1523 0.0076 0.111 Uiso 1 1 calc R
H13C H -0.0093 0.1292 0.0514 0.111 Uiso 1 1 calc R
C14 C -0.0144(3) 0.2110(2) 0.0705(3) 0.070(2) Uani 1 1 d DU
H14A H -0.0435 0.2164 0.0525 0.104 Uiso 1 1 calc R
H14B H 0.0001 0.2373 0.0798 0.104 Uiso 1 1 calc R
H14C H -0.0238 0.1949 0.0964 0.104 Uiso 1 1 calc R
C15 C 0.0408(3) 0.2131(3) 0.0050(2) 0.085(3) Uani 1 1 d DU
H15A H 0.0647 0.1972 -0.012 0.127 Uiso 1 1 calc R
H15B H 0.0562 0.2383 0.0163 0.127 Uiso 1 1 calc R
H15C H 0.0131 0.2205 -0.0139 0.127 Uiso 1 1 calc R
C16 C 0.1947(2) 0.24557(18) 0.2104(2) 0.0399(16) Uani 1 1 d DU
C17 C 0.2419(2) 0.26879(18) 0.2223(2) 0.0488(18) Uani 1 1 d DU
C18 C 0.2328(3) 0.31303(19) 0.2061(3) 0.073(2) Uani 1 1 d DU
H18A H 0.2617 0.33 0.2122 0.109 Uiso 1 1 calc R
H18B H 0.2045 0.3247 0.2214 0.109 Uiso 1 1 calc R
H18C H 0.2265 0.3127 0.1744 0.109 Uiso 1 1 calc R
C19 C 0.2860(2) 0.2497(2) 0.1993(3) 0.060(2) Uani 1 1 d DU
H19A H 0.3156 0.2651 0.2072 0.09 Uiso 1 1 calc R
H19B H 0.2812 0.2508 0.1674 0.09 Uiso 1 1 calc R
H19C H 0.2896 0.2208 0.2086 0.09 Uiso 1 1 calc R
C20 C 0.2493(3) 0.2690(3) 0.2724(2) 0.070(2) Uani 1 1 d DU
H20A H 0.2795 0.2839 0.2795 0.105 Uiso 1 1 calc R
H20B H 0.2516 0.2405 0.2831 0.105 Uiso 1 1 calc R
H20C H 0.2215 0.2829 0.2865 0.105 Uiso 1 1 calc R
C21 C 0.0958(2) 0.26061(19) 0.3310(2) 0.0406(16) Uani 1 1 d DU
C22 C 0.0956(3) 0.30079(19) 0.3578(2) 0.057(2) Uani 1 1 d DU
C23 C 0.0435(3) 0.3046(3) 0.3764(3) 0.087(3) Uani 1 1 d DU
H23A H 0.0409 0.33 0.3938 0.13 Uiso 1 1 calc R
H23B H 0.0364 0.2807 0.3951 0.13 Uiso 1 1 calc R
H23C H 0.02 0.3056 0.3521 0.13 Uiso 1 1 calc R
C24 C 0.1064(4) 0.3374(2) 0.3286(3) 0.089(3) Uani 1 1 d DU
H24A H 0.1054 0.3629 0.3461 0.134 Uiso 1 1 calc R
H24B H 0.0818 0.339 0.3051 0.134 Uiso 1 1 calc R
H24C H 0.139 0.3343 0.3155 0.134 Uiso 1 1 calc R
C25 C 0.1305(3) 0.2971(3) 0.3959(3) 0.088(3) Uani 1 1 d DU
H25A H 0.1298 0.3227 0.4132 0.132 Uiso 1 1 calc R
H25B H 0.1637 0.2925 0.3848 0.132 Uiso 1 1 calc R
H25C H 0.1208 0.2738 0.4146 0.132 Uiso 1 1 calc R
C26 C 0.0044(2) 0.19583(18) 0.2803(2) 0.0397(16) Uani 1 1 d DU
C27 C -0.0515(2) 0.19328(18) 0.2808(2) 0.0448(17) Uani 1 1 d DU
C28 C -0.0649(3) 0.1476(2) 0.2857(3) 0.063(2) Uani 1 1 d DU
H28A H -0.1006 0.1447 0.2863 0.095 Uiso 1 1 calc R
H28B H -0.0511 0.1369 0.3132 0.095 Uiso 1 1 calc R
H28C H -0.0516 0.132 0.2608 0.095 Uiso 1 1 calc R
C29 C -0.0727(3) 0.2108(2) 0.2382(2) 0.058(2) Uani 1 1 d DU
H29A H -0.1084 0.2089 0.2391 0.087 Uiso 1 1 calc R
H29B H -0.0604 0.1948 0.2132 0.087 Uiso 1 1 calc R
H29C H -0.0629 0.2397 0.2351 0.087 Uiso 1 1 calc R
C30 C -0.0692(3) 0.2176(2) 0.3206(2) 0.068(2) Uani 1 1 d DU
H30A H -0.105 0.2166 0.322 0.102 Uiso 1 1 calc R
H30B H -0.0585 0.2464 0.3181 0.102 Uiso 1 1 calc R
H30C H -0.0554 0.2054 0.3474 0.102 Uiso 1 1 calc R
C31 C 0.0463(3) 0.1288(2) 0.4106(2) 0.0466(17) Uani 1 1 d DU
C32 C 0.0225(3) 0.1354(2) 0.4551(2) 0.059(2) Uani 1 1 d DU
C33 C -0.0295(3) 0.1236(4) 0.4512(3) 0.123(5) Uani 1 1 d DU
H33A H -0.0457 0.1273 0.4797 0.184 Uiso 1 1 calc R
H33B H -0.0319 0.0946 0.4422 0.184 Uiso 1 1 calc R
H33C H -0.0455 0.1412 0.4292 0.184 Uiso 1 1 calc R
C34 C 0.0329(4) 0.1771(3) 0.4729(3) 0.115(4) Uani 1 1 d DU
H34A H 0.0176 0.1801 0.5018 0.173 Uiso 1 1 calc R
H34B H 0.0197 0.1981 0.4529 0.173 Uiso 1 1 calc R
H34C H 0.0684 0.1809 0.4756 0.173 Uiso 1 1 calc R
C35 C 0.0463(4) 0.1045(3) 0.4878(3) 0.126(4) Uani 1 1 d DU
H35A H 0.0317 0.1081 0.517 0.189 Uiso 1 1 calc R
H35B H 0.0816 0.1098 0.4895 0.189 Uiso 1 1 calc R
H35C H 0.0407 0.0761 0.4776 0.189 Uiso 1 1 calc R
C36 C 0.1693(2) 0.1201(2) 0.37147(19) 0.0392(16) Uani 1 1 d DU
C37 C 0.2188(2) 0.11816(19) 0.3940(2) 0.0475(17) Uani 1 1 d DU
C38 C 0.2447(3) 0.1595(2) 0.3918(2) 0.060(2) Uani 1 1 d DU
H38A H 0.2763 0.1575 0.4068 0.089 Uiso 1 1 calc R
H38B H 0.2246 0.1806 0.4062 0.089 Uiso 1 1 calc R
H38C H 0.2499 0.1671 0.3609 0.089 Uiso 1 1 calc R
C39 C 0.2102(3) 0.1053(3) 0.4415(2) 0.083(3) Uani 1 1 d DU
H39A H 0.2417 0.1038 0.4569 0.125 Uiso 1 1 calc R
H39B H 0.1944 0.0781 0.4421 0.125 Uiso 1 1 calc R
H39C H 0.1892 0.1257 0.456 0.125 Uiso 1 1 calc R
C40 C 0.2477(3) 0.0841(2) 0.3698(3) 0.067(2) Uani 1 1 d DU
H40A H 0.2801 0.0812 0.3833 0.1 Uiso 1 1 calc R
H40B H 0.2513 0.0916 0.3388 0.1 Uiso 1 1 calc R
H40C H 0.23 0.0578 0.3721 0.1 Uiso 1 1 calc R
C41 C 0.0997(3) -0.0193(2) 0.3805(2) 0.0520(19) Uani 1 1 d DU
C42 C 0.1048(3) -0.0474(3) 0.4212(3) 0.076(3) Uani 1 1 d DU
C43 C 0.0797(6) -0.0888(3) 0.4112(3) 0.164(6) Uani 1 1 d DU
H43A H 0.0944 -0.1011 0.3849 0.246 Uiso 1 1 calc R
H43B H 0.0448 -0.0841 0.4061 0.246 Uiso 1 1 calc R
H43C H 0.0839 -0.1075 0.4362 0.246 Uiso 1 1 calc R
C44 C 0.0822(5) -0.0286(3) 0.4608(3) 0.133(5) Uani 1 1 d DU
H44A H 0.0986 -0.0025 0.4676 0.2 Uiso 1 1 calc R
H44B H 0.0856 -0.0476 0.4858 0.2 Uiso 1 1 calc R
H44C H 0.0474 -0.0235 0.4552 0.2 Uiso 1 1 calc R
C45 C 0.1585(4) -0.0559(6) 0.4253(5) 0.236(9) Uani 1 1 d DU
H45A H 0.1706 -0.0682 0.3979 0.355 Uiso 1 1 calc R
H45B H 0.1642 -0.075 0.4497 0.355 Uiso 1 1 calc R
H45C H 0.1759 -0.0299 0.4309 0.355 Uiso 1 1 calc R
C46 C 0.0117(2) 0.0141(2) 0.3017(2) 0.0465(17) Uani 1 1 d DU
C47 C -0.0422(2) 0.0001(2) 0.3014(3) 0.059(2) Uani 1 1 d DU
C48 C -0.0519(3) -0.0318(2) 0.2674(3) 0.085(3) Uani 1 1 d DU
H48A H -0.0865 -0.0398 0.2684 0.128 Uiso 1 1 calc R
H48B H -0.0315 -0.0562 0.2731 0.128 Uiso 1 1 calc R
H48C H -0.0441 -0.0206 0.2383 0.128 Uiso 1 1 calc R
C49 C -0.0749(3) 0.0375(2) 0.2984(4) 0.105(4) Uani 1 1 d DU
H49A H -0.1091 0.0286 0.2983 0.157 Uiso 1 1 calc R
H49B H -0.0678 0.0526 0.2712 0.157 Uiso 1 1 calc R
H49C H -0.069 0.0556 0.3237 0.157 Uiso 1 1 calc R
C50 C -0.0508(4) -0.0201(3) 0.3468(3) 0.101(3) Uani 1 1 d DU
H50A H -0.0848 -0.0295 0.3489 0.151 Uiso 1 1 calc R
H50B H -0.0444 0.0003 0.37 0.151 Uiso 1 1 calc R
H50C H -0.0288 -0.0437 0.3504 0.151 Uiso 1 1 calc R
C51 C 0.1120(3) -0.09502(18) 0.2327(3) 0.0483(18) Uani 1 1 d DU
C52 C 0.0937(3) -0.13972(19) 0.2307(3) 0.064(2) Uani 1 1 d DU
C53 C 0.0381(2) -0.1388(2) 0.2320(3) 0.071(2) Uani 1 1 d DU
H53A H 0.0255 -0.1672 0.2307 0.106 Uiso 1 1 calc R
H53B H 0.0258 -0.1231 0.2068 0.106 Uiso 1 1 calc R
H53C H 0.0272 -0.1256 0.2593 0.106 Uiso 1 1 calc R
C54 C 0.1133(3) -0.1612(2) 0.2710(3) 0.096(3) Uani 1 1 d DU
H54A H 0.1027 -0.1901 0.271 0.144 Uiso 1 1 calc R
H54B H 0.101 -0.1474 0.2974 0.144 Uiso 1 1 calc R
H54C H 0.1492 -0.16 0.2708 0.144 Uiso 1 1 calc R
C55 C 0.1112(3) -0.1604(2) 0.1880(3) 0.086(3) Uani 1 1 d DU
H55A H 0.0995 -0.189 0.1871 0.129 Uiso 1 1 calc R
H55B H 0.147 -0.1601 0.187 0.129 Uiso 1 1 calc R
H55C H 0.0982 -0.1452 0.1627 0.129 Uiso 1 1 calc R
C56 C 0.2164(2) -0.03329(18) 0.2618(2) 0.0403(16) Uani 1 1 d DU
C57 C 0.2633(2) -0.05071(19) 0.2822(2) 0.0452(17) Uani 1 1 d DU
C58 C 0.2787(3) -0.0232(2) 0.3205(2) 0.060(2) Uani 1 1 d DU
H58A H 0.3082 -0.0345 0.3342 0.09 Uiso 1 1 calc R
H58B H 0.2523 -0.0221 0.3422 0.09 Uiso 1 1 calc R
H58C H 0.2854 0.0048 0.3096 0.09 Uiso 1 1 calc R
C59 C 0.2512(3) -0.09409(19) 0.2991(2) 0.057(2) Uani 1 1 d DU
H59A H 0.2804 -0.1062 0.3127 0.086 Uiso 1 1 calc R
H59B H 0.2406 -0.1115 0.2745 0.086 Uiso 1 1 calc R
H59C H 0.225 -0.0924 0.321 0.086 Uiso 1 1 calc R
C60 C 0.3041(3) -0.0530(3) 0.2480(2) 0.071(2) Uani 1 1 d DU
H60A H 0.3336 -0.0647 0.2616 0.107 Uiso 1 1 calc R
H60B H 0.3113 -0.0252 0.237 0.107 Uiso 1 1 calc R
H60C H 0.2938 -0.0707 0.2236 0.107 Uiso 1 1 calc R
C61 C 0.2276(3) -0.0488(2) 0.1061(2) 0.062(2) Uani 1 1 d DU
C62 C 0.2611(5) -0.0825(3) 0.0874(3) 0.121(4) Uani 1 1 d DU
C63 C 0.2271(6) -0.1053(5) 0.0523(5) 0.262(11) Uani 1 1 d DU
H63A H 0.1994 -0.1183 0.0674 0.393 Uiso 1 1 calc R
H63B H 0.2461 -0.1265 0.0369 0.393 Uiso 1 1 calc R
H63C H 0.2149 -0.085 0.031 0.393 Uiso 1 1 calc R
C64 C 0.2989(4) -0.0653(4) 0.0584(5) 0.167(6) Uani 1 1 d DU
H64A H 0.2837 -0.0465 0.0372 0.251 Uiso 1 1 calc R
H64B H 0.3152 -0.0879 0.0427 0.251 Uiso 1 1 calc R
H64C H 0.3229 -0.0502 0.0761 0.251 Uiso 1 1 calc R
C65 C 0.2735(7) -0.1124(5) 0.1215(4) 0.275(12) Uani 1 1 d DU
H65A H 0.2436 -0.1213 0.1366 0.413 Uiso 1 1 calc R
H65B H 0.2958 -0.0996 0.1428 0.413 Uiso 1 1 calc R
H65C H 0.2894 -0.1365 0.1081 0.413 Uiso 1 1 calc R
C66 C 0.0988(3) -0.0217(2) 0.0994(2) 0.0538(19) Uani 1 1 d DU
C67 C 0.0559(3) -0.0383(3) 0.0728(3) 0.104(4) Uani 1 1 d DU
C68 C 0.0273(5) -0.0010(5) 0.0547(4) 0.205(8) Uani 1 1 d DU
H68A H -0.0006 -0.0108 0.0374 0.308 Uiso 1 1 calc R
H68B H 0.0488 0.0157 0.0361 0.308 Uiso 1 1 calc R
H68C H 0.0154 0.0159 0.0793 0.308 Uiso 1 1 calc R
C69 C 0.0230(3) -0.0661(3) 0.1004(3) 0.108(4) Uani 1 1 d DU
H69A H -0.0042 -0.0761 0.0823 0.162 Uiso 1 1 calc R
H69B H 0.0102 -0.0505 0.1254 0.162 Uiso 1 1 calc R
H69C H 0.042 -0.0898 0.1111 0.162 Uiso 1 1 calc R
C70 C 0.0782(5) -0.0626(5) 0.0353(4) 0.255(11) Uani 1 1 d DU
H70A H 0.0521 -0.0739 0.0168 0.382 Uiso 1 1 calc R
H70B H 0.0979 -0.0853 0.0472 0.382 Uiso 1 1 calc R
H70C H 0.099 -0.0443 0.0177 0.382 Uiso 1 1 calc R
C71 C 0.1759(2) 0.0685(2) 0.00351(19) 0.0424(16) Uani 1 1 d DU
C72 C 0.1757(2) 0.05827(19) -0.04581(19) 0.0470(18) Uani 1 1 d DU
C73 C 0.1954(3) 0.01459(19) -0.0530(2) 0.063(2) Uani 1 1 d DU
H73A H 0.229 0.0129 -0.0418 0.094 Uiso 1 1 calc R
H73B H 0.1951 0.0081 -0.0844 0.094 Uiso 1 1 calc R
H73C H 0.1748 -0.0053 -0.0372 0.094 Uiso 1 1 calc R
C74 C 0.2088(3) 0.0901(2) -0.0684(2) 0.070(2) Uani 1 1 d DU
H74A H 0.2423 0.0873 -0.0572 0.105 Uiso 1 1 calc R
H74B H 0.1967 0.118 -0.0622 0.105 Uiso 1 1 calc R
H74C H 0.2086 0.0853 -0.1002 0.105 Uiso 1 1 calc R
C75 C 0.1239(3) 0.0619(3) -0.0629(2) 0.074(3) Uani 1 1 d DU
H75A H 0.1233 0.0552 -0.0943 0.111 Uiso 1 1 calc R
H75B H 0.1121 0.0902 -0.0585 0.111 Uiso 1 1 calc R
H75C H 0.1027 0.0426 -0.0469 0.111 Uiso 1 1 calc R
C76 C 0.2590(2) 0.0996(2) 0.0906(2) 0.0451(17) Uani 1 1 d DU
C77 C 0.3134(2) 0.1116(2) 0.0926(2) 0.063(2) Uani 1 1 d DU
C78 C 0.3289(3) 0.1203(4) 0.0450(3) 0.122(4) Uani 1 1 d DU
H78A H 0.3633 0.1289 0.0444 0.184 Uiso 1 1 calc R
H78B H 0.3085 0.1424 0.0328 0.184 Uiso 1 1 calc R
H78C H 0.3248 0.0952 0.0274 0.184 Uiso 1 1 calc R
C79 C 0.3172(4) 0.1517(3) 0.1186(4) 0.123(4) Uani 1 1 d DU
H79A H 0.3515 0.1603 0.1202 0.185 Uiso 1 1 calc R
H79B H 0.3046 0.1473 0.1484 0.185 Uiso 1 1 calc R
H79C H 0.298 0.1733 0.104 0.185 Uiso 1 1 calc R
C80 C 0.3440(3) 0.0787(3) 0.1143(4) 0.137(5) Uani 1 1 d DU
H80A H 0.3782 0.0878 0.1153 0.205 Uiso 1 1 calc R
H80B H 0.3417 0.053 0.0974 0.205 Uiso 1 1 calc R
H80C H 0.3321 0.074 0.1443 0.205 Uiso 1 1 calc R
C81 C -0.0488(4) 0.0728(3) 0.1364(3) 0.089(3) Uani 1 1 d U
C82 C -0.0336(3) 0.1123(3) 0.1439(3) 0.063(2) Uani 1 1 d U
H82 H -0.0515 0.1349 0.132 0.075 Uiso 1 1 calc R
C83 C 0.0082(3) 0.1197(2) 0.1689(2) 0.059(2) Uani 1 1 d U
H83 H 0.0183 0.1474 0.1738 0.071 Uiso 1 1 calc R
C84 C 0.0351(3) 0.0882(2) 0.1866(2) 0.0508(18) Uani 1 1 d U
C85 C 0.0777(2) 0.0962(2) 0.2157(2) 0.0497(18) Uani 1 1 d U
H85A H 0.0728 0.1233 0.2301 0.06 Uiso 1 1 calc R
H85B H 0.0779 0.0749 0.2391 0.06 Uiso 1 1 calc R
C86 C 0.1677(3) 0.1015(2) 0.2260(2) 0.0519(19) Uani 1 1 d U
H86A H 0.1611 0.1257 0.245 0.062 Uiso 1 1 calc R
H86B H 0.1693 0.0768 0.2452 0.062 Uiso 1 1 calc R
C87 C 0.2160(3) 0.1072(3) 0.2045(3) 0.068(2) Uani 1 1 d U
H87A H 0.222 0.0835 0.1847 0.082 Uiso 1 1 calc R
H87B H 0.2146 0.1325 0.186 0.082 Uiso 1 1 calc R
C88 C 0.2578(3) 0.1110(2) 0.2351(2) 0.056(2) Uani 1 1 d U
C89 C 0.2665(3) 0.1471(2) 0.2575(3) 0.064(2) Uani 1 1 d U
H89 H 0.2444 0.1696 0.2542 0.077 Uiso 1 1 calc R
C90 C 0.3067(4) 0.1514(3) 0.2847(3) 0.085(3) Uani 1 1 d U
H90 H 0.3124 0.1769 0.2992 0.102 Uiso 1 1 calc R
C91 C 0.3386(4) 0.1187(4) 0.2908(3) 0.088(3) Uani 1 1 d U
H91 H 0.3669 0.1216 0.3087 0.106 Uiso 1 1 calc R
C92 C 0.3288(4) 0.0832(4) 0.2708(3) 0.089(3) Uani 1 1 d U
H92 H 0.3501 0.0605 0.2758 0.107 Uiso 1 1 calc R
C93 C 0.2886(3) 0.0772(3) 0.2428(3) 0.071(2) Uani 1 1 d U
H93 H 0.2826 0.0511 0.2294 0.085 Uiso 1 1 calc R
C94 C 0.0181(4) 0.0491(3) 0.1804(4) 0.107(4) Uani 1 1 d U
H94 H 0.0365 0.0267 0.1921 0.129 Uiso 1 1 calc R
C95 C -0.0242(4) 0.0405(3) 0.1580(4) 0.116(4) Uani 1 1 d U
H95 H -0.0367 0.0131 0.1571 0.139 Uiso 1 1 calc R
C96 C -0.1206(4) 0.1060(4) 0.0811(3) 0.112(4) Uani 1 1 d U
H96A H -0.1355 0.124 0.1033 0.167 Uiso 1 1 calc R
H96B H -0.1446 0.1 0.058 0.167 Uiso 1 1 calc R
H96C H -0.0922 0.1199 0.0682 0.167 Uiso 1 1 calc R
Cr1 Cr 0.16036(4) 0.13262(3) 0.06954(3) 0.0353(3) Uani 0.88 1 d PU
Cr2 Cr 0.18609(4) 0.03305(3) 0.09317(3) 0.0397(3) Uani 0.88 1 d PU
Cr3 Cr 0.15923(4) -0.02894(3) 0.17986(3) 0.0381(3) Uani 0.88 1 d PU
Cr4 Cr 0.11197(4) -0.01666(3) 0.28317(3) 0.0438(3) Uani 0.88 1 d PU
Cr5 Cr 0.08322(4) 0.06627(3) 0.34876(3) 0.0450(3) Uani 0.88 1 d PU
Cr6 Cr 0.09160(4) 0.17045(3) 0.33265(3) 0.0398(3) Uani 0.88 1 d PU
Cr7 Cr 0.09242(4) 0.22777(3) 0.23932(3) 0.0363(3) Uani 0.88 1 d PU
Cr8 Cr 0.13791(4) 0.21431(3) 0.13662(3) 0.0361(3) Uani 0.88 1 d PU
Ni1 Ni 0.16036(4) 0.13262(3) 0.06954(3) 0.0353(3) Uani 0.13 1 d PU
Ni2 Ni 0.18609(4) 0.03305(3) 0.09317(3) 0.0397(3) Uani 0.13 1 d PU
Ni3 Ni 0.15923(4) -0.02894(3) 0.17986(3) 0.0381(3) Uani 0.13 1 d PU
Ni4 Ni 0.11197(4) -0.01666(3) 0.28317(3) 0.0438(3) Uani 0.13 1 d PU
Ni5 Ni 0.08322(4) 0.06627(3) 0.34876(3) 0.0450(3) Uani 0.13 1 d PU
Ni6 Ni 0.09160(4) 0.17045(3) 0.33265(3) 0.0398(3) Uani 0.13 1 d PU
Ni7 Ni 0.09242(4) 0.22777(3) 0.23932(3) 0.0363(3) Uani 0.13 1 d PU
Ni8 Ni 0.13791(4) 0.21431(3) 0.13662(3) 0.0361(3) Uani 0.13 1 d PU
F1 F 0.14627(12) 0.08226(9) 0.10085(10) 0.0378(8) Uani 1 1 d U
F2 F 0.17794(13) 0.02459(9) 0.15598(10) 0.0394(8) Uani 1 1 d U
F3 F 0.11852(12) 0.00129(10) 0.22332(11) 0.0391(8) Uani 1 1 d U
F4 F 0.12094(12) 0.03996(10) 0.30296(10) 0.0383(8) Uani 1 1 d U
F5 F 0.07701(12) 0.11511(10) 0.31285(10) 0.0385(8) Uani 1 1 d U
F6 F 0.11649(12) 0.18228(9) 0.27481(10) 0.0370(8) Uani 1 1 d U
F7 F 0.10119(12) 0.19394(9) 0.18732(10) 0.0363(8) Uani 1 1 d U
F8 F 0.16039(12) 0.15867(9) 0.12716(10) 0.0359(8) Uani 1 1 d U
N1 N 0.1264(2) 0.0964(2) 0.1947(2) 0.0658(18) Uani 1 1 d U
H1A H 0.1275 0.1176 0.1745 0.079 Uiso 1 1 calc R
H1B H 0.1305 0.072 0.1797 0.079 Uiso 1 1 calc R
O1 O 0.17703(17) 0.23501(12) 0.08811(14) 0.0446(11) Uani 1 1 d U
O2 O 0.17575(17) 0.18432(13) 0.03789(13) 0.0429(11) Uani 1 1 d U
O3 O 0.11485(17) 0.27114(12) 0.14396(14) 0.0458(11) Uani 1 1 d U
O4 O 0.06667(16) 0.27338(12) 0.20372(14) 0.0435(11) Uani 1 1 d U
O5 O 0.08110(15) 0.20529(12) 0.09804(13) 0.0402(11) Uani 1 1 d U
O6 O 0.09070(16) 0.14449(13) 0.06285(13) 0.0407(11) Uani 1 1 d U
O7 O 0.19428(16) 0.22528(12) 0.17515(14) 0.0416(11) Uani 1 1 d U
O8 O 0.15928(17) 0.25014(12) 0.23651(13) 0.0411(11) Uani 1 1 d U
O9 O 0.08374(15) 0.26336(12) 0.29109(14) 0.0405(11) Uani 1 1 d U
O10 O 0.10519(16) 0.22772(13) 0.35116(14) 0.0432(11) Uani 1 1 d U
O11 O 0.02554(16) 0.20674(12) 0.24537(14) 0.0408(11) Uani 1 1 d U
O12 O 0.02522(15) 0.18608(12) 0.31629(14) 0.0406(10) Uani 1 1 d U
O13 O 0.06618(16) 0.15967(13) 0.39179(13) 0.0440(11) Uani 1 1 d U
O14 O 0.04476(18) 0.09263(14) 0.39524(14) 0.0546(13) Uani 1 1 d U
O15 O 0.15686(15) 0.15304(13) 0.35228(13) 0.0399(10) Uani 1 1 d U
O16 O 0.14280(17) 0.08762(13) 0.37482(14) 0.0493(12) Uani 1 1 d U
O17 O 0.08956(19) 0.01830(15) 0.38719(14) 0.0563(13) Uani 1 1 d U
O18 O 0.1053(2) -0.03608(14) 0.34371(17) 0.0611(14) Uani 1 1 d U
O19 O 0.02194(16) 0.04461(13) 0.32527(15) 0.0467(11) Uani 1 1 d U
O20 O 0.04130(17) -0.00787(14) 0.27984(17) 0.0568(13) Uani 1 1 d U
O21 O 0.09863(19) -0.07352(13) 0.26490(17) 0.0612(14) Uani 1 1 d U
O22 O 0.1391(2) -0.08343(13) 0.20264(16) 0.0627(14) Uani 1 1 d U
O23 O 0.18123(17) -0.02812(15) 0.28820(14) 0.0523(12) Uani 1 1 d U
O24 O 0.21522(17) -0.02775(14) 0.22154(14) 0.0521(12) Uani 1 1 d U
O25 O 0.2017(2) -0.05857(14) 0.13816(16) 0.0681(16) Uani 1 1 d U
O26 O 0.22742(19) -0.01562(15) 0.08629(16) 0.0610(14) Uani 1 1 d U
O27 O 0.10307(19) -0.03214(15) 0.13916(15) 0.0602(14) Uani 1 1 d U
O28 O 0.12769(19) 0.00110(13) 0.07869(14) 0.0500(12) Uani 1 1 d U
O29 O 0.19317(17) 0.04309(13) 0.02977(14) 0.0489(12) Uani 1 1 d U
O30 O 0.15863(16) 0.10404(13) 0.01324(13) 0.0420(11) Uani 1 1 d U
O31 O 0.24665(16) 0.06464(14) 0.10520(14) 0.0479(12) Uani 1 1 d U
O32 O 0.23115(16) 0.12581(13) 0.07410(14) 0.0426(11) Uani 1 1 d U
S1 S -0.10133(12) 0.05823(11) 0.10647(12) 0.1279(12) Uani 1 1 d U
O101 O 0.3754(6) 0.3037(5) 0.0004(6) 0.278(8) Uani 1 1 d U
C102 C 0.3879(7) 0.2775(7) 0.0332(8) 0.177(7) Uani 1 1 d U
C103 C 0.3957(7) 0.2358(6) 0.0264(8) 0.242(10) Uani 1 1 d U
H10G H 0.4287 0.2284 0.0361 0.362 Uiso 1 1 calc R
H10H H 0.3922 0.2296 -0.005 0.362 Uiso 1 1 calc R
H10I H 0.3716 0.2198 0.0432 0.362 Uiso 1 1 calc R
C104 C 0.3939(7) 0.2994(7) 0.0725(6) 0.236(10) Uani 1 1 d U
H10D H 0.3788 0.2839 0.0966 0.354 Uiso 1 1 calc R
H10E H 0.3782 0.3265 0.0698 0.354 Uiso 1 1 calc R
H10F H 0.4288 0.303 0.0784 0.354 Uiso 1 1 calc R
O105 O 0.3046(6) 0.1836(5) 0.8837(5) 0.149(6) Uani 0.5 1 d PDU
C106 C 0.3444(8) 0.2091(6) 0.8962(7) 0.152(11) Uiso 0.5 1 d PD
C107 C 0.3521(8) 0.2469(5) 0.8750(6) 0.116(8) Uani 0.5 1 d PDU
H10G H 0.3543 0.269 0.897 0.174 Uiso 0.5 1 calc PR
H10H H 0.3248 0.2525 0.8551 0.174 Uiso 0.5 1 calc PR
H10I H 0.3826 0.2456 0.8582 0.174 Uiso 0.5 1 calc PR
C108 C 0.3737(9) 0.1944(6) 0.9296(7) 0.160(11) Uani 0.5 1 d PDU
H10J H 0.4078 0.1938 0.9198 0.239 Uiso 0.5 1 calc PR
H10K H 0.3633 0.1664 0.9377 0.239 Uiso 0.5 1 calc PR
H10L H 0.3708 0.2126 0.9553 0.239 Uiso 0.5 1 calc PR

loop_
_atom_site_aniso_label
_atom_site_aniso_U_11
_atom_site_aniso_U_22
_atom_site_aniso_U_33
_atom_site_aniso_U_23
_atom_site_aniso_U_13
_atom_site_aniso_U_12
C1 0.044(4) 0.033(4) 0.045(4) 0.001(3) 0.002(3) 0.005(3)
C2 0.068(5) 0.042(4) 0.061(4) 0.009(4) 0.028(4) -0.007(4)
C3 0.076(6) 0.064(5) 0.062(5) 0.005(4) 0.034(4) -0.012(4)
C4 0.176(12) 0.095(8) 0.120(8) 0.070(7) 0.077(8) 0.064(8)
C5 0.140(10) 0.119(8) 0.115(8) -0.032(7) 0.061(8) -0.086(8)
C6 0.051(5) 0.028(4) 0.055(4) -0.002(3) -0.003(4) 0.005(3)
C7 0.101(7) 0.047(5) 0.057(5) 0.016(4) 0.018(5) 0.029(4)
C8 0.113(9) 0.113(8) 0.114(8) 0.025(7) 0.000(7) 0.068(7)
C9 0.184(12) 0.071(6) 0.088(7) 0.033(5) 0.031(7) 0.063(7)
C10 0.170(11) 0.032(5) 0.109(8) -0.004(5) 0.007(7) 0.022(5)
C11 0.038(4) 0.043(4) 0.040(4) 0.010(3) 0.006(3) -0.001(3)
C12 0.047(5) 0.056(5) 0.055(4) 0.003(4) -0.009(4) 0.015(4)
C13 0.048(5) 0.093(6) 0.080(6) -0.028(5) -0.024(4) 0.017(5)
C14 0.045(5) 0.075(6) 0.089(6) -0.011(5) -0.009(4) 0.023(4)
C15 0.076(7) 0.112(7) 0.067(5) 0.039(5) -0.017(5) 0.019(5)
C16 0.046(4) 0.025(3) 0.049(4) 0.001(3) 0.000(4) -0.009(3)
C17 0.049(5) 0.034(4) 0.063(4) -0.008(3) -0.001(4) -0.011(3)
C18 0.064(6) 0.040(5) 0.114(7) -0.004(4) 0.007(5) -0.015(4)
C19 0.037(4) 0.054(5) 0.089(6) -0.012(4) 0.006(4) -0.008(4)
C20 0.055(5) 0.087(6) 0.068(5) -0.026(5) -0.004(4) -0.021(4)
C21 0.036(4) 0.043(4) 0.043(4) 0.003(3) 0.003(3) -0.008(3)
C22 0.077(6) 0.038(4) 0.054(4) -0.015(3) -0.003(4) 0.000(4)
C23 0.113(8) 0.069(6) 0.078(6) -0.026(5) 0.013(6) 0.017(5)
C24 0.150(10) 0.043(5) 0.075(6) -0.019(4) 0.003(6) -0.021(5)
C25 0.099(8) 0.078(6) 0.086(6) -0.032(5) -0.032(6) -0.007(5)
C26 0.040(4) 0.021(3) 0.058(4) -0.006(3) 0.004(4) 0.001(3)
C27 0.033(4) 0.043(4) 0.058(4) 0.007(3) 0.001(3) 0.003(3)
C28 0.042(5) 0.062(5) 0.085(6) 0.016(4) -0.009(4) -0.019(4)
C29 0.036(4) 0.060(5) 0.078(5) 0.013(4) -0.005(4) 0.007(4)
C30 0.044(5) 0.087(6) 0.074(5) -0.006(5) 0.009(4) 0.018(4)
C31 0.045(4) 0.053(5) 0.042(4) -0.001(4) 0.006(3) -0.007(4)
C32 0.064(5) 0.063(5) 0.049(4) -0.010(4) 0.018(4) -0.013(4)
C33 0.087(8) 0.198(12) 0.082(6) -0.063(7) 0.044(6) -0.067(8)
C34 0.136(10) 0.142(9) 0.068(6) -0.049(6) 0.054(6) -0.072(8)
C35 0.156(11) 0.161(11) 0.061(6) 0.021(7) 0.020(7) 0.035(9)
C36 0.044(4) 0.042(4) 0.031(3) 0.001(3) 0.004(3) -0.001(3)
C37 0.043(4) 0.048(4) 0.051(4) 0.002(3) -0.013(3) 0.001(3)
C38 0.049(5) 0.054(5) 0.075(5) -0.018(4) -0.015(4) -0.004(4)
C39 0.090(7) 0.101(7) 0.059(5) 0.007(5) -0.038(5) -0.014(6)
C40 0.042(5) 0.060(5) 0.098(6) 0.001(4) 0.002(4) 0.002(4)
C41 0.044(5) 0.048(5) 0.064(5) 0.017(4) 0.006(4) 0.000(4)
C42 0.069(6) 0.089(6) 0.071(5) 0.038(5) 0.014(5) 0.006(5)
C43 0.32(2) 0.082(8) 0.095(8) 0.036(7) 0.013(10) -0.039(10)
C44 0.239(15) 0.101(8) 0.061(6) 0.036(6) 0.025(8) 0.026(8)
C45 0.145(13) 0.39(2) 0.172(13) 0.204(14) 0.004(10) 0.102(14)
C46 0.042(4) 0.037(4) 0.060(4) 0.014(4) -0.002(4) -0.002(3)
C47 0.030(4) 0.044(4) 0.101(6) -0.012(4) 0.003(4) -0.001(3)
C48 0.051(6) 0.072(6) 0.132(8) -0.026(6) -0.009(5) -0.015(4)
C49 0.034(5) 0.067(6) 0.214(12) -0.010(7) -0.012(6) 0.006(4)
C50 0.103(8) 0.091(7) 0.109(8) -0.004(6) 0.034(6) -0.047(6)
C51 0.036(4) 0.034(4) 0.076(5) 0.002(4) -0.003(4) -0.003(3)
C52 0.048(5) 0.033(4) 0.113(7) 0.003(4) 0.000(5) -0.009(3)
C53 0.047(5) 0.054(5) 0.111(7) 0.005(5) 0.000(5) -0.016(4)
C54 0.084(7) 0.044(5) 0.161(10) 0.039(6) -0.033(7) -0.010(5)
C55 0.095(7) 0.039(5) 0.124(8) -0.024(5) 0.008(6) -0.007(4)
C56 0.042(4) 0.031(4) 0.047(4) 0.005(3) -0.007(3) -0.002(3)
C57 0.031(4) 0.056(4) 0.049(4) -0.001(3) -0.003(3) 0.006(3)
C58 0.062(5) 0.062(5) 0.056(4) 0.012(4) -0.017(4) -0.005(4)
C59 0.050(5) 0.045(4) 0.077(5) 0.006(4) -0.008(4) 0.014(4)
C60 0.043(5) 0.105(7) 0.066(5) 0.015(5) 0.005(4) 0.024(5)
C61 0.089(6) 0.057(5) 0.040(4) -0.007(4) -0.002(4) 0.027(4)
C62 0.200(12) 0.095(7) 0.067(6) 0.019(5) 0.042(7) 0.095(8)
C63 0.36(3) 0.155(13) 0.27(2) -0.142(14) 0.123(18) -0.027(15)
C64 0.132(12) 0.153(12) 0.218(15) -0.030(11) 0.055(11) 0.084(10)
C65 0.43(2) 0.302(19) 0.097(9) 0.078(11) 0.103(13) 0.300(19)
C66 0.059(5) 0.048(4) 0.055(5) -0.002(4) -0.018(4) 0.004(4)
C67 0.100(8) 0.144(9) 0.067(6) 0.001(6) -0.031(6) -0.056(7)
C68 0.117(11) 0.35(2) 0.150(12) 0.151(14) -0.072(9) -0.054(13)
C69 0.089(8) 0.144(9) 0.091(7) 0.004(6) -0.035(6) -0.072(7)
C70 0.267(19) 0.36(2) 0.141(11) -0.160(13) 0.081(12) -0.241(17)
C71 0.044(4) 0.040(4) 0.043(4) -0.006(3) 0.003(3) -0.009(3)
C72 0.057(5) 0.047(4) 0.037(3) -0.005(3) 0.004(3) -0.002(3)
C73 0.097(7) 0.047(4) 0.044(4) -0.015(3) 0.012(4) 0.003(4)
C74 0.098(7) 0.051(5) 0.060(5) -0.006(4) 0.021(5) -0.006(4)
C75 0.092(7) 0.078(6) 0.053(5) -0.012(4) -0.026(5) 0.011(5)
C76 0.039(4) 0.061(5) 0.035(3) -0.007(3) 0.001(3) -0.004(4)
C77 0.039(4) 0.087(6) 0.064(5) 0.006(4) 0.002(4) -0.005(4)
C78 0.051(6) 0.246(14) 0.071(6) 0.007(8) 0.014(5) -0.015(7)
C79 0.074(7) 0.167(11) 0.130(9) -0.045(8) -0.011(7) -0.064(7)
C80 0.045(6) 0.180(11) 0.185(12) 0.083(10) -0.018(7) 0.006(7)
C81 0.081(7) 0.091(7) 0.095(7) -0.028(6) -0.023(5) -0.004(6)
C82 0.054(5) 0.068(5) 0.066(5) -0.002(4) -0.006(4) 0.006(4)
C83 0.058(5) 0.059(5) 0.059(4) -0.010(4) 0.003(4) -0.002(4)
C84 0.057(5) 0.035(4) 0.060(4) -0.005(3) -0.011(4) 0.003(4)
C85 0.044(4) 0.046(4) 0.060(4) 0.006(3) 0.000(4) 0.007(3)
C86 0.050(5) 0.044(4) 0.062(4) -0.011(4) -0.003(4) 0.000(3)
C87 0.049(5) 0.081(6) 0.075(5) -0.002(4) 0.004(4) -0.020(4)
C88 0.057(5) 0.061(5) 0.050(4) 0.006(4) -0.007(4) -0.013(4)
C89 0.070(6) 0.056(5) 0.067(5) 0.000(4) -0.011(4) -0.015(4)
C90 0.090(7) 0.089(7) 0.076(6) -0.006(5) 0.006(6) -0.026(6)
C91 0.070(7) 0.113(8) 0.081(6) 0.001(6) 0.023(5) -0.037(6)
C92 0.070(7) 0.113(8) 0.084(6) 0.038(6) 0.022(5) 0.016(6)
C93 0.074(6) 0.061(5) 0.077(6) -0.001(4) 0.023(5) 0.004(5)
C94 0.109(8) 0.059(6) 0.154(9) -0.003(6) -0.071(7) -0.007(5)
C95 0.107(9) 0.067(6) 0.174(10) -0.014(7) -0.050(8) 0.003(6)
C96 0.060(7) 0.179(11) 0.096(7) 0.005(8) -0.011(6) -0.007(7)
Cr1 0.0372(6) 0.0306(5) 0.0381(5) -0.0016(4) 0.0018(5) 0.0019(4)
Cr2 0.0519(7) 0.0300(5) 0.0373(5) -0.0021(4) -0.0028(5) 0.0092(5)
Cr3 0.0556(7) 0.0229(5) 0.0358(5) 0.0001(4) -0.0085(5) 0.0027(5)
Cr4 0.0391(6) 0.0360(6) 0.0562(6) 0.0108(5) 0.0091(5) 0.0042(5)
Cr5 0.0489(7) 0.0430(6) 0.0431(6) 0.0045(5) 0.0003(5) -0.0085(5)
Cr6 0.0391(6) 0.0400(6) 0.0403(6) 0.0012(5) 0.0001(5) -0.0019(5)
Cr7 0.0390(6) 0.0306(5) 0.0392(5) -0.0012(4) 0.0020(5) 0.0006(5)
Cr8 0.0430(6) 0.0268(5) 0.0385(5) 0.0004(4) 0.0024(5) 0.0032(4)
Ni1 0.0372(6) 0.0306(5) 0.0381(5) -0.0016(4) 0.0018(5) 0.0019(4)
Ni2 0.0519(7) 0.0300(5) 0.0373(5) -0.0021(4) -0.0028(5) 0.0092(5)
Ni3 0.0556(7) 0.0229(5) 0.0358(5) 0.0001(4) -0.0085(5) 0.0027(5)
Ni4 0.0391(6) 0.0360(6) 0.0562(6) 0.0108(5) 0.0091(5) 0.0042(5)
Ni5 0.0489(7) 0.0430(6) 0.0431(6) 0.0045(5) 0.0003(5) -0.0085(5)
Ni6 0.0391(6) 0.0400(6) 0.0403(6) 0.0012(5) 0.0001(5) -0.0019(5)
Ni7 0.0390(6) 0.0306(5) 0.0392(5) -0.0012(4) 0.0020(5) 0.0006(5)
Ni8 0.0430(6) 0.0268(5) 0.0385(5) 0.0004(4) 0.0024(5) 0.0032(4)
F1 0.040(2) 0.0309(18) 0.0428(19) -0.0025(15) 0.0009(16) 0.0006(15)
F2 0.046(2) 0.0321(19) 0.0406(19) -0.0047(15) -0.0081(17) 0.0056(16)
F3 0.036(2) 0.0317(19) 0.050(2) 0.0024(16) -0.0041(17) 0.0015(15)
F4 0.034(2) 0.0371(19) 0.0438(19) 0.0083(16) -0.0005(16) -0.0034(16)
F5 0.040(2) 0.039(2) 0.0369(18) 0.0031(15) -0.0017(16) -0.0010(16)
F6 0.035(2) 0.0349(19) 0.0415(19) 0.0005(15) -0.0019(16) 0.0021(15)
F7 0.037(2) 0.0307(18) 0.0414(19) 0.0001(15) 0.0010(16) -0.0007(15)
F8 0.037(2) 0.0313(18) 0.0391(18) -0.0009(15) -0.0024(16) 0.0020(15)
N1 0.066(5) 0.073(4) 0.059(4) -0.003(3) -0.007(3) -0.005(4)
O1 0.056(3) 0.029(2) 0.049(3) 0.002(2) 0.011(2) -0.006(2)
O2 0.056(3) 0.032(3) 0.041(2) 0.002(2) 0.010(2) -0.002(2)
O3 0.054(3) 0.033(2) 0.051(3) 0.001(2) 0.012(2) 0.006(2)
O4 0.049(3) 0.037(2) 0.045(3) 0.002(2) 0.006(2) 0.010(2)
O5 0.042(3) 0.037(2) 0.042(2) 0.001(2) -0.007(2) 0.013(2)
O6 0.039(3) 0.039(3) 0.044(2) -0.003(2) -0.004(2) 0.007(2)
O7 0.039(3) 0.035(2) 0.051(3) -0.008(2) 0.003(2) -0.006(2)
O8 0.049(3) 0.033(2) 0.041(2) -0.0021(19) 0.003(2) -0.010(2)
O9 0.042(3) 0.035(2) 0.045(3) -0.004(2) 0.001(2) 0.001(2)
O10 0.043(3) 0.042(3) 0.045(2) -0.002(2) -0.001(2) -0.001(2)
O11 0.037(3) 0.042(3) 0.044(2) 0.000(2) 0.004(2) 0.002(2)
O12 0.035(3) 0.042(3) 0.045(3) 0.000(2) -0.001(2) 0.002(2)
O13 0.044(3) 0.048(3) 0.040(2) -0.001(2) 0.000(2) -0.003(2)
O14 0.068(4) 0.052(3) 0.044(3) -0.003(2) 0.011(2) -0.013(3)
O15 0.038(3) 0.041(3) 0.041(2) 0.003(2) -0.001(2) -0.006(2)
O16 0.056(3) 0.043(3) 0.049(3) 0.011(2) -0.012(2) -0.010(2)
O17 0.077(4) 0.052(3) 0.040(3) 0.009(2) 0.000(2) -0.015(3)
O18 0.079(4) 0.043(3) 0.062(3) 0.015(2) 0.029(3) 0.021(3)
O19 0.037(3) 0.042(3) 0.061(3) -0.012(2) 0.003(2) -0.008(2)
O20 0.037(3) 0.044(3) 0.090(4) -0.020(3) 0.012(3) -0.006(2)
O21 0.067(4) 0.032(3) 0.084(4) 0.008(3) 0.036(3) 0.002(2)
O22 0.100(4) 0.030(3) 0.058(3) 0.002(2) 0.008(3) -0.005(3)
O23 0.042(3) 0.075(3) 0.039(2) 0.006(2) 0.003(2) 0.019(3)
O24 0.051(3) 0.067(3) 0.038(3) 0.010(2) -0.001(2) 0.021(2)
O25 0.116(5) 0.037(3) 0.052(3) 0.003(2) 0.007(3) 0.023(3)
O26 0.077(4) 0.050(3) 0.056(3) 0.001(3) 0.005(3) 0.030(3)
O27 0.067(4) 0.064(3) 0.050(3) 0.003(2) -0.018(3) -0.024(3)
O28 0.073(4) 0.034(3) 0.043(3) 0.002(2) -0.017(3) -0.003(2)
O29 0.062(3) 0.040(3) 0.045(3) -0.005(2) -0.001(2) 0.013(2)
O30 0.049(3) 0.038(3) 0.039(2) 0.000(2) 0.003(2) 0.007(2)
O31 0.039(3) 0.055(3) 0.050(3) 0.007(2) 0.002(2) 0.012(2)
O32 0.036(3) 0.039(3) 0.053(3) -0.003(2) 0.002(2) 0.004(2)
S1 0.089(2) 0.135(3) 0.160(3) -0.054(2) -0.056(2) 0.0048(19)
O101 0.230(15) 0.274(15) 0.330(18) 0.088(15) 0.120(14) -0.010(12)
C102 0.130(12) 0.185(14) 0.217(15) 0.029(13) 0.055(12) -0.034(11)
C103 0.167(17) 0.135(13) 0.42(3) 0.038(17) 0.084(17) -0.006(12)
C104 0.191(18) 0.36(3) 0.156(14) -0.066(17) 0.034(13) -0.065(17)
O105 0.149(16) 0.175(16) 0.123(12) -0.030(11) 0.020(11) 0.005(12)
C107 0.136(19) 0.119(16) 0.093(14) -0.008(13) 0.017(13) 0.013(14)
C108 0.18(2) 0.119(18) 0.18(2) -0.053(17) -0.05(2) 0.063(17)

loop_
_atom_type_symbol
_atom_type_description
_atom_type_scat_dispersion_real
_atom_type_scat_dispersion_imag
_atom_type_scat_source
C C 0.0033 0.0016 'International Tables Vol C Tables 4.2.6.8 and 6.1.1.4'
H H 0 0 'International Tables Vol C Tables 4.2.6.8 and 6.1.1.4'
F F 0.0171 0.0103 'International Tables Vol C Tables 4.2.6.8 and 6.1.1.4'
N N 0.0061 0.0033 'International Tables Vol C Tables 4.2.6.8 and 6.1.1.4'
O O 0.0106 0.006 'International Tables Vol C Tables 4.2.6.8 and 6.1.1.4'
S S 0.1246 0.1234 'International Tables Vol C Tables 4.2.6.8 and 6.1.1.4'
Cr Cr 0.3209 0.6236 'International Tables Vol C Tables 4.2.6.8 and 6.1.1.4'
Ni Ni 0.3393 1.1124 'International Tables Vol C Tables 4.2.6.8 and 6.1.1.4'

loop_
_geom_angle_atom_site_label_1
_geom_angle_atom_site_label_2
_geom_angle_atom_site_label_3
_geom_angle
O2 C1 O1 125.4(5)
O2 C1 C2 118.9(6)
O1 C1 C2 115.6(5)
C4 C2 C3 112.6(7)
C4 C2 C1 107.3(6)
C3 C2 C1 110.7(5)
C4 C2 C5 108.3(8)
C3 C2 C5 109.3(7)
C1 C2 C5 108.6(6)
C2 C3 H3A 109.5
C2 C3 H3B 109.5
H3A C3 H3B 109.5
C2 C3 H3C 109.5
H3A C3 H3C 109.5
H3B C3 H3C 109.5
C2 C4 H4A 109.5
C2 C4 H4B 109.5
H4A C4 H4B 109.5
C2 C4 H4C 109.5
H4A C4 H4C 109.5
H4B C4 H4C 109.5
C2 C5 H5A 109.5
C2 C5 H5B 109.5
H5A C5 H5B 109.5
C2 C5 H5C 109.5
H5A C5 H5C 109.5
H5B C5 H5C 109.5
O3 C6 O4 126.4(5)
O3 C6 C7 117.4(6)
O4 C6 C7 116.2(6)
C9 C7 C6 111.0(6)
C9 C7 C10 111.0(7)
C6 C7 C10 107.0(6)
C9 C7 C8 109.3(8)
C6 C7 C8 108.0(6)
C10 C7 C8 110.5(7)
C7 C8 H8A 109.5
C7 C8 H8B 109.5
H8A C8 H8B 109.5
C7 C8 H8C 109.5
H8A C8 H8C 109.5
H8B C8 H8C 109.5
C7 C9 H9A 109.5
C7 C9 H9B 109.5
H9A C9 H9B 109.5
C7 C9 H9C 109.5
H9A C9 H9C 109.5
H9B C9 H9C 109.5
C7 C10 H10A 109.5
C7 C10 H10B 109.5
H10A C10 H10B 109.5
C7 C10 H10C 109.5
H10A C10 H10C 109.5
H10B C10 H10C 109.5
O6 C11 O5 126.5(6)
O6 C11 C12 117.1(6)
O5 C11 C12 116.3(6)
C14 C12 C13 111.9(6)
C14 C12 C11 110.5(6)
C13 C12 C11 109.3(5)
C14 C12 C15 110.1(6)
C13 C12 C15 109.7(6)
C11 C12 C15 105.1(6)
C12 C13 H13A 109.5
C12 C13 H13B 109.5
H13A C13 H13B 109.5
C12 C13 H13C 109.5
H13A C13 H13C 109.5
H13B C13 H13C 109.5
C12 C14 H14A 109.5
C12 C14 H14B 109.5
H14A C14 H14B 109.5
C12 C14 H14C 109.5
H14A C14 H14C 109.5
H14B C14 H14C 109.5
C12 C15 H15A 109.5
C12 C15 H15B 109.5
H15A C15 H15B 109.5
C12 C15 H15C 109.5
H15A C15 H15C 109.5
H15B C15 H15C 109.5
O7 C16 O8 126.2(5)
O7 C16 C17 117.7(6)
O8 C16 C17 116.1(5)
C19 C17 C18 111.0(6)
C19 C17 C16 111.0(5)
C18 C17 C16 104.2(5)
C19 C17 C20 110.6(6)
C18 C17 C20 109.6(6)
C16 C17 C20 110.3(5)
C17 C18 H18A 109.5
C17 C18 H18B 109.5
H18A C18 H18B 109.5
C17 C18 H18C 109.5
H18A C18 H18C 109.5
H18B C18 H18C 109.5
C17 C19 H19A 109.5
C17 C19 H19B 109.5
H19A C19 H19B 109.5
C17 C19 H19C 109.5
H19A C19 H19C 109.5
H19B C19 H19C 109.5
C17 C20 H20A 109.5
C17 C20 H20B 109.5
H20A C20 H20B 109.5
C17 C20 H20C 109.5
H20A C20 H20C 109.5
H20B C20 H20C 109.5
O10 C21 O9 125.7(5)
O10 C21 C22 117.4(6)
O9 C21 C22 116.8(6)
C25 C22 C24 113.0(7)
C25 C22 C21 109.9(6)
C24 C22 C21 110.6(6)
C25 C22 C23 108.1(7)
C24 C22 C23 109.5(7)
C21 C22 C23 105.5(6)
C22 C23 H23A 109.5
C22 C23 H23B 109.5
H23A C23 H23B 109.5
C22 C23 H23C 109.5
H23A C23 H23C 109.5
H23B C23 H23C 109.5
C22 C24 H24A 109.5
C22 C24 H24B 109.5
H24A C24 H24B 109.5
C22 C24 H24C 109.5
H24A C24 H24C 109.5
H24B C24 H24C 109.5
C22 C25 H25A 109.5
C22 C25 H25B 109.5
H25A C25 H25B 109.5
C22 C25 H25C 109.5
H25A C25 H25C 109.5
H25B C25 H25C 109.5
O11 C26 O12 126.1(6)
O11 C26 C27 118.8(6)
O12 C26 C27 115.1(6)
C30 C27 C29 111.3(5)
C30 C27 C28 110.2(6)
C29 C27 C28 110.4(6)
C30 C27 C26 107.3(5)
C29 C27 C26 110.5(5)
C28 C27 C26 107.0(5)
C27 C28 H28A 109.5
C27 C28 H28B 109.5
H28A C28 H28B 109.5
C27 C28 H28C 109.5
H28A C28 H28C 109.5
H28B C28 H28C 109.5
C27 C29 H29A 109.5
C27 C29 H29B 109.5
H29A C29 H29B 109.5
C27 C29 H29C 109.5
H29A C29 H29C 109.5
H29B C29 H29C 109.5
C27 C30 H30A 109.5
C27 C30 H30B 109.5
H30A C30 H30B 109.5
C27 C30 H30C 109.5
H30A C30 H30C 109.5
H30B C30 H30C 109.5
O14 C31 O13 125.1(6)
O14 C31 C32 116.5(6)
O13 C31 C32 118.4(6)
C33 C32 C34 116.7(8)
C33 C32 C31 107.8(6)
C34 C32 C31 111.7(6)
C33 C32 C35 106.8(8)
C34 C32 C35 105.7(7)
C31 C32 C35 107.6(6)
C32 C33 H33A 109.5
C32 C33 H33B 109.5
H33A C33 H33B 109.5
C32 C33 H33C 109.5
H33A C33 H33C 109.5
H33B C33 H33C 109.5
C32 C34 H34A 109.5
C32 C34 H34B 109.5
H34A C34 H34B 109.5
C32 C34 H34C 109.5
H34A C34 H34C 109.5
H34B C34 H34C 109.5
C32 C35 H35A 109.5
C32 C35 H35B 109.5
H35A C35 H35B 109.5
C32 C35 H35C 109.5
H35A C35 H35C 109.5
H35B C35 H35C 109.5
O15 C36 O16 125.2(6)
O15 C36 C37 119.0(5)
O16 C36 C37 115.8(5)
C38 C37 C36 111.1(5)
C38 C37 C39 110.8(6)
C36 C37 C39 107.6(6)
C38 C37 C40 111.7(6)
C36 C37 C40 105.8(5)
C39 C37 C40 109.6(6)
C37 C38 H38A 109.5
C37 C38 H38B 109.5
H38A C38 H38B 109.5
C37 C38 H38C 109.5
H38A C38 H38C 109.5
H38B C38 H38C 109.5
C37 C39 H39A 109.5
C37 C39 H39B 109.5
H39A C39 H39B 109.5
C37 C39 H39C 109.5
H39A C39 H39C 109.5
H39B C39 H39C 109.5
C37 C40 H40A 109.5
C37 C40 H40B 109.5
H40A C40 H40B 109.5
C37 C40 H40C 109.5
H40A C40 H40C 109.5
H40B C40 H40C 109.5
O18 C41 O17 125.9(6)
O18 C41 C42 116.7(7)
O17 C41 C42 117.4(7)
C44 C42 C45 114.5(10)
C44 C42 C43 109.3(8)
C45 C42 C43 107.2(10)
C44 C42 C41 111.8(7)
C45 C42 C41 105.3(6)
C43 C42 C41 108.4(7)
C42 C43 H43A 109.5
C42 C43 H43B 109.5
H43A C43 H43B 109.5
C42 C43 H43C 109.5
H43A C43 H43C 109.5
H43B C43 H43C 109.5
C42 C44 H44A 109.5
C42 C44 H44B 109.5
H44A C44 H44B 109.5
C42 C44 H44C 109.5
H44A C44 H44C 109.5
H44B C44 H44C 109.5
C42 C45 H45A 109.5
C42 C45 H45B 109.5
H45A C45 H45B 109.5
C42 C45 H45C 109.5
H45A C45 H45C 109.5
H45B C45 H45C 109.5
O19 C46 O20 126.9(6)
O19 C46 C47 116.6(6)
O20 C46 C47 116.4(6)
C48 C47 C49 114.2(7)
C48 C47 C46 112.3(6)
C49 C47 C46 109.4(6)
C48 C47 C50 107.5(6)
C49 C47 C50 107.6(7)
C46 C47 C50 105.4(6)
C47 C48 H48A 109.5
C47 C48 H48B 109.5
H48A C48 H48B 109.5
C47 C48 H48C 109.5
H48A C48 H48C 109.5
H48B C48 H48C 109.5
C47 C49 H49A 109.5
C47 C49 H49B 109.5
H49A C49 H49B 109.5
C47 C49 H49C 109.5
H49A C49 H49C 109.5
H49B C49 H49C 109.5
C47 C50 H50A 109.5
C47 C50 H50B 109.5
H50A C50 H50B 109.5
C47 C50 H50C 109.5
H50A C50 H50C 109.5
H50B C50 H50C 109.5
O22 C51 O21 125.7(6)
O22 C51 C52 117.0(7)
O21 C51 C52 117.3(7)
C54 C52 C53 110.1(7)
C54 C52 C51 106.6(6)
C53 C52 C51 107.9(6)
C54 C52 C55 112.0(7)
C53 C52 C55 110.0(7)
C51 C52 C55 110.0(6)
C52 C53 H53A 109.5
C52 C53 H53B 109.5
H53A C53 H53B 109.5
C52 C53 H53C 109.5
H53A C53 H53C 109.5
H53B C53 H53C 109.5
C52 C54 H54A 109.5
C52 C54 H54B 109.5
H54A C54 H54B 109.5
C52 C54 H54C 109.5
H54A C54 H54C 109.5
H54B C54 H54C 109.5
C52 C55 H55A 109.5
C52 C55 H55B 109.5
H55A C55 H55B 109.5
C52 C55 H55C 109.5
H55A C55 H55C 109.5
H55B C55 H55C 109.5
O24 C56 O23 126.0(6)
O24 C56 C57 118.5(6)
O23 C56 C57 115.4(5)
C58 C57 C60 110.3(6)
C58 C57 C59 109.8(5)
C60 C57 C59 109.9(6)
C58 C57 C56 109.0(5)
C60 C57 C56 110.8(5)
C59 C57 C56 107.0(5)
C57 C58 H58A 109.5
C57 C58 H58B 109.5
H58A C58 H58B 109.5
C57 C58 H58C 109.5
H58A C58 H58C 109.5
H58B C58 H58C 109.5
C57 C59 H59A 109.5
C57 C59 H59B 109.5
H59A C59 H59B 109.5
C57 C59 H59C 109.5
H59A C59 H59C 109.5
H59B C59 H59C 109.5
C57 C60 H60A 109.5
C57 C60 H60B 109.5
H60A C60 H60B 109.5
C57 C60 H60C 109.5
H60A C60 H60C 109.5
H60B C60 H60C 109.5
O26 C61 O25 127.0(6)
O26 C61 C62 116.3(7)
O25 C61 C62 116.6(7)
C65 C62 C64 121.0(11)
C65 C62 C61 110.4(7)
C64 C62 C61 111.9(8)
C65 C62 C63 107.8(12)
C64 C62 C63 100.4(9)
C61 C62 C63 103.2(9)
C62 C63 H63A 109.5
C62 C63 H63B 109.5
H63A C63 H63B 109.5
C62 C63 H63C 109.5
H63A C63 H63C 109.5
H63B C63 H63C 109.5
C62 C64 H64A 109.5
C62 C64 H64B 109.5
H64A C64 H64B 109.5
C62 C64 H64C 109.5
H64A C64 H64C 109.5
H64B C64 H64C 109.5
C62 C65 H65A 109.5
C62 C65 H65B 109.5
H65A C65 H65B 109.5
C62 C65 H65C 109.5
H65A C65 H65C 109.5
H65B C65 H65C 109.5
O28 C66 O27 125.7(6)
O28 C66 C67 115.2(6)
O27 C66 C67 119.1(7)
C70 C67 C66 105.9(8)
C70 C67 C69 110.2(9)
C66 C67 C69 111.7(7)
C70 C67 C68 110.1(10)
C66 C67 C68 107.8(8)
C69 C67 C68 111.1(9)
C67 C68 H68A 109.5
C67 C68 H68B 109.5
H68A C68 H68B 109.5
C67 C68 H68C 109.5
H68A C68 H68C 109.5
H68B C68 H68C 109.5
C67 C69 H69A 109.5
C67 C69 H69B 109.5
H69A C69 H69B 109.5
C67 C69 H69C 109.5
H69A C69 H69C 109.5
H69B C69 H69C 109.5
C67 C70 H70A 109.5
C67 C70 H70B 109.5
H70A C70 H70B 109.5
C67 C70 H70C 109.5
H70A C70 H70C 109.5
H70B C70 H70C 109.5
O29 C71 O30 126.0(5)
O29 C71 C72 119.2(6)
O30 C71 C72 114.8(6)
C75 C72 C73 110.6(6)
C75 C72 C74 110.3(6)
C73 C72 C74 110.4(6)
C75 C72 C71 108.7(5)
C73 C72 C71 109.7(5)
C74 C72 C71 106.9(5)
C72 C73 H73A 109.5
C72 C73 H73B 109.5
H73A C73 H73B 109.5
C72 C73 H73C 109.5
H73A C73 H73C 109.5
H73B C73 H73C 109.5
C72 C74 H74A 109.5
C72 C74 H74B 109.5
H74A C74 H74B 109.5
C72 C74 H74C 109.5
H74A C74 H74C 109.5
H74B C74 H74C 109.5
C72 C75 H75A 109.5
C72 C75 H75B 109.5
H75A C75 H75B 109.5
C72 C75 H75C 109.5
H75A C75 H75C 109.5
H75B C75 H75C 109.5
O32 C76 O31 126.1(6)
O32 C76 C77 115.7(6)
O31 C76 C77 118.2(6)
C80 C77 C79 109.6(8)
C80 C77 C78 113.0(8)
C79 C77 C78 108.4(8)
C80 C77 C76 112.1(7)
C79 C77 C76 107.6(6)
C78 C77 C76 106.0(6)
C77 C78 H78A 109.5
C77 C78 H78B 109.5
H78A C78 H78B 109.5
C77 C78 H78C 109.5
H78A C78 H78C 109.5
H78B C78 H78C 109.5
C77 C79 H79A 109.5
C77 C79 H79B 109.5
H79A C79 H79B 109.5
C77 C79 H79C 109.5
H79A C79 H79C 109.5
H79B C79 H79C 109.5
C77 C80 H80A 109.5
C77 C80 H80B 109.5
H80A C80 H80B 109.5
C77 C80 H80C 109.5
H80A C80 H80C 109.5
H80B C80 H80C 109.5
C82 C81 C95 118.3(9)
C82 C81 S1 125.7(8)
C95 C81 S1 115.6(8)
C81 C82 C83 120.0(8)
C81 C82 H82 120
C83 C82 H82 120
C84 C83 C82 122.0(7)
C84 C83 H83 119
C82 C83 H83 119
C94 C84 C83 117.0(7)
C94 C84 C85 120.8(7)
C83 C84 C85 121.9(6)
N1 C85 C84 116.8(6)
N1 C85 H85A 108.1
C84 C85 H85A 108.1
N1 C85 H85B 108.1
C84 C85 H85B 108.1
H85A C85 H85B 107.3
C87 C86 N1 114.1(6)
C87 C86 H86A 108.7
N1 C86 H86A 108.7
C87 C86 H86B 108.7
N1 C86 H86B 108.7
H86A C86 H86B 107.6
C88 C87 C86 114.8(7)
C88 C87 H87A 108.6
C86 C87 H87A 108.6
C88 C87 H87B 108.6
C86 C87 H87B 108.6
H87A C87 H87B 107.6
C89 C88 C93 118.6(8)
C89 C88 C87 121.1(8)
C93 C88 C87 120.3(7)
C88 C89 C90 121.3(9)
C88 C89 H89 119.3
C90 C89 H89 119.3
C89 C90 C91 120.3(9)
C89 C90 H90 119.8
C91 C90 H90 119.8
C92 C91 C90 118.1(10)
C92 C91 H91 120.9
C90 C91 H91 120.9
C91 C92 C93 123.9(10)
C91 C92 H92 118.1
C93 C92 H92 118.1
C88 C93 C92 117.6(8)
C88 C93 H93 121.2
C92 C93 H93 121.2
C84 C94 C95 123.1(9)
C84 C94 H94 118.4
C95 C94 H94 118.4
C94 C95 C81 118.9(9)
C94 C95 H95 120.5
C81 C95 H95 120.5
S1 C96 H96A 109.5
S1 C96 H96B 109.5
H96A C96 H96B 109.5
S1 C96 H96C 109.5
H96A C96 H96C 109.5
H96B C96 H96C 109.5
F1 Cr1 F8 85.46(13)
F1 Cr1 O30 91.63(15)
F8 Cr1 O30 176.99(16)
F1 Cr1 O32 93.89(16)
F8 Cr1 O32 89.11(16)
O30 Cr1 O32 91.89(18)
F1 Cr1 O6 91.29(16)
F8 Cr1 O6 90.53(16)
O30 Cr1 O6 88.73(18)
O32 Cr1 O6 174.76(18)
F1 Cr1 O2 179.16(18)
F8 Cr1 O2 94.16(16)
O30 Cr1 O2 88.76(17)
O32 Cr1 O2 85.35(19)
O6 Cr1 O2 89.47(18)
F1 Cr2 F2 86.15(14)
F1 Cr2 O26 178.5(2)
F2 Cr2 O26 93.36(17)
F1 Cr2 O28 90.12(17)
F2 Cr2 O28 93.08(17)
O26 Cr2 O28 91.3(2)
F1 Cr2 O29 92.16(16)
F2 Cr2 O29 178.31(17)
O26 Cr2 O29 88.33(19)
O28 Cr2 O29 86.9(2)
F1 Cr2 O31 91.37(16)
F2 Cr2 O31 89.25(16)
O26 Cr2 O31 87.2(2)
O28 Cr2 O31 177.3(2)
O29 Cr2 O31 90.77(19)
F2 Cr3 O25 92.14(18)
F2 Cr3 O22 178.42(19)
O25 Cr3 O22 87.5(2)
F2 Cr3 O27 90.98(17)
O25 Cr3 O27 91.7(2)
O22 Cr3 O27 87.5(2)
F2 Cr3 F3 87.58(14)
O25 Cr3 F3 177.9(2)
O22 Cr3 F3 92.84(18)
O27 Cr3 F3 90.41(19)
F2 Cr3 O24 91.04(17)
O25 Cr3 O24 88.0(2)
O22 Cr3 O24 90.5(2)
O27 Cr3 O24 178.0(2)
F3 Cr3 O24 89.87(16)
F3 Cr4 O23 92.38(16)
F3 Cr4 F4 89.83(14)
O23 Cr4 F4 91.86(18)
F3 Cr4 O18 178.86(18)
O23 Cr4 O18 87.4(2)
F4 Cr4 O18 91.31(18)
F3 Cr4 O21 91.85(18)
O23 Cr4 O21 91.4(2)
F4 Cr4 O21 176.24(18)
O18 Cr4 O21 87.0(2)
F3 Cr4 O20 89.94(18)
O23 Cr4 O20 176.9(2)
F4 Cr4 O20 90.22(16)
O18 Cr4 O20 90.2(2)
O21 Cr4 O20 86.4(2)
F5 Cr5 F4 89.97(14)
F5 Cr5 O16 90.80(16)
F4 Cr5 O16 90.17(18)
F5 Cr5 O17 177.68(18)
F4 Cr5 O17 91.97(18)
O16 Cr5 O17 87.92(19)
F5 Cr5 O19 90.62(17)
F4 Cr5 O19 92.09(16)
O16 Cr5 O19 177.34(19)
O17 Cr5 O19 90.6(2)
F5 Cr5 O14 90.29(17)
F4 Cr5 O14 179.64(19)
O16 Cr5 O14 90.1(2)
O17 Cr5 O14 87.8(2)
O19 Cr5 O14 87.7(2)
F6 Cr6 F5 88.41(14)
F6 Cr6 O12 92.55(16)
F5 Cr6 O12 88.18(16)
F6 Cr6 O13 178.78(17)
F5 Cr6 O13 92.77(16)
O12 Cr6 O13 87.14(18)
F6 Cr6 O15 90.78(16)
F5 Cr6 O15 90.97(16)
O12 Cr6 O15 176.54(18)
O13 Cr6 O15 89.55(18)
F6 Cr6 O10 90.43(16)
F5 Cr6 O10 178.02(17)
O12 Cr6 O10 90.27(18)
O13 Cr6 O10 88.39(18)
O15 Cr6 O10 90.64(18)
F7 Cr7 F6 89.08(14)
F7 Cr7 O11 89.78(16)
F6 Cr7 O11 90.07(16)
F7 Cr7 O4 91.06(16)
F6 Cr7 O4 178.79(18)
O11 Cr7 O4 88.72(18)
F7 Cr7 O9 178.51(16)
F6 Cr7 O9 92.26(16)
O11 Cr7 O9 90.87(18)
O4 Cr7 O9 87.62(17)
F7 Cr7 O8 93.27(16)
F6 Cr7 O8 89.30(16)
O11 Cr7 O8 176.87(18)
O4 Cr7 O8 91.89(18)
O9 Cr7 O8 86.09(17)
F8 Cr8 O1 91.88(16)
F8 Cr8 F7 88.10(14)
O1 Cr8 F7 177.26(18)
F8 Cr8 O3 177.96(17)
O1 Cr8 O3 86.59(18)
F7 Cr8 O3 93.49(16)
F8 Cr8 O7 90.42(16)
O1 Cr8 O7 87.65(19)
F7 Cr8 O7 89.62(16)
O3 Cr8 O7 90.87(18)
F8 Cr8 O5 91.40(15)
O1 Cr8 O5 91.89(18)
F7 Cr8 O5 90.85(16)
O3 Cr8 O5 87.30(18)
O7 Cr8 O5 178.13(17)
Cr1 F1 Cr2 121.43(17)
Cr2 F2 Cr3 121.49(16)
Cr4 F3 Cr3 122.33(16)
Cr5 F4 Cr4 124.85(17)
Cr5 F5 Cr6 124.37(17)
Cr6 F6 Cr7 122.64(17)
Cr7 F7 Cr8 121.14(16)
Cr8 F8 Cr1 122.69(16)
C85 N1 C86 114.2(6)
C85 N1 H1A 108.7
C86 N1 H1A 108.7
C85 N1 H1B 108.7
C86 N1 H1B 108.7
H1A N1 H1B 107.6
C1 O1 Cr8 131.9(4)
C1 O2 Cr1 132.7(4)
C6 O3 Cr8 133.5(4)
C6 O4 Cr7 128.5(4)
C11 O5 Cr8 135.4(4)
C11 O6 Cr1 128.6(4)
C16 O7 Cr8 127.5(4)
C16 O8 Cr7 134.3(4)
C21 O9 Cr7 134.3(4)
C21 O10 Cr6 128.2(4)
C26 O11 Cr7 127.2(4)
C26 O12 Cr6 134.4(4)
C31 O13 Cr6 134.8(4)
C31 O14 Cr5 130.9(4)
C36 O15 Cr6 128.9(4)
C36 O16 Cr5 137.4(4)
C41 O17 Cr5 133.5(4)
C41 O18 Cr4 135.6(4)
C46 O19 Cr5 133.2(4)
C46 O20 Cr4 133.3(4)
C51 O21 Cr4 133.5(4)
C51 O22 Cr3 134.3(4)
C56 O23 Cr4 136.1(4)
C56 O24 Cr3 130.4(4)
C61 O25 Cr3 135.7(4)
C61 O26 Cr2 130.8(5)
C66 O27 Cr3 131.2(5)
C66 O28 Cr2 135.6(4)
C71 O29 Cr2 134.8(4)
C71 O30 Cr1 128.5(4)
C76 O31 Cr2 128.4(4)
C76 O32 Cr1 135.3(4)
C81 S1 C96 103.3(5)
O101 C102 C103 123(2)
O101 C102 C104 110(2)
C103 C102 C104 127(3)
C102 C103 H10G 109.5
C102 C103 H10H 109.5
H10G C103 H10H 109.5
C102 C103 H10I 109.5
H10G C103 H10I 109.5
H10H C103 H10I 109.5
C102 C104 H10D 109.5
C102 C104 H10E 109.5
H10D C104 H10E 109.5
C102 C104 H10F 109.5
H10D C104 H10F 109.5
H10E C104 H10F 109.5
C108 C106 C107 123.6(17)
C108 C106 O105 116.3(16)
C107 C106 O105 120.1(16)
C106 C107 H10G 109.5
C106 C107 H10H 109.5
H10G C107 H10H 109.5
C106 C107 H10I 109.5
H10G C107 H10I 109.5
H10H C107 H10I 109.5
C106 C108 H10J 109.5
C106 C108 H10K 109.5
H10J C108 H10K 109.5
C106 C108 H10L 109.5
H10J C108 H10L 109.5
H10K C108 H10L 109.5

loop_
_geom_bond_atom_site_label_1
_geom_bond_atom_site_label_2
_geom_bond_distance
C1 O2 1.253(7)
C1 O1 1.268(7)
C1 C2 1.526(8)
C2 C4 1.509(9)
C2 C3 1.514(8)
C2 C5 1.535(9)
C3 H3A 0.98
C3 H3B 0.98
C3 H3C 0.98
C4 H4A 0.98
C4 H4B 0.98
C4 H4C 0.98
C5 H5A 0.98
C5 H5B 0.98
C5 H5C 0.98
C6 O3 1.254(8)
C6 O4 1.262(7)
C6 C7 1.524(8)
C7 C9 1.513(9)
C7 C10 1.528(9)
C7 C8 1.540(9)
C8 H8A 0.98
C8 H8B 0.98
C8 H8C 0.98
C9 H9A 0.98
C9 H9B 0.98
C9 H9C 0.98
C10 H10A 0.98
C10 H10B 0.98
C10 H10C 0.98
C11 O6 1.260(7)
C11 O5 1.264(7)
C11 C12 1.532(8)
C12 C14 1.514(8)
C12 C13 1.523(8)
C12 C15 1.535(8)
C13 H13A 0.98
C13 H13B 0.98
C13 H13C 0.98
C14 H14A 0.98
C14 H14B 0.98
C14 H14C 0.98
C15 H15A 0.98
C15 H15B 0.98
C15 H15C 0.98
C16 O7 1.257(7)
C16 O8 1.261(7)
C16 C17 1.535(8)
C17 C19 1.525(8)
C17 C18 1.533(8)
C17 C20 1.536(8)
C18 H18A 0.98
C18 H18B 0.98
C18 H18C 0.98
C19 H19A 0.98
C19 H19B 0.98
C19 H19C 0.98
C20 H20A 0.98
C20 H20B 0.98
C20 H20C 0.98
C21 O10 1.254(7)
C21 O9 1.261(7)
C21 C22 1.533(8)
C22 C25 1.507(9)
C22 C24 1.511(8)
C22 C23 1.538(9)
C23 H23A 0.98
C23 H23B 0.98
C23 H23C 0.98
C24 H24A 0.98
C24 H24B 0.98
C24 H24C 0.98
C25 H25A 0.98
C25 H25B 0.98
C25 H25C 0.98
C26 O11 1.260(7)
C26 O12 1.273(7)
C26 C27 1.530(8)
C27 C30 1.523(8)
C27 C29 1.527(8)
C27 C28 1.528(8)
C28 H28A 0.98
C28 H28B 0.98
C28 H28C 0.98
C29 H29A 0.98
C29 H29B 0.98
C29 H29C 0.98
C30 H30A 0.98
C30 H30B 0.98
C30 H30C 0.98
C31 O14 1.261(7)
C31 O13 1.272(7)
C31 C32 1.515(8)
C32 C33 1.477(9)
C32 C34 1.482(9)
C32 C35 1.553(9)
C33 H33A 0.98
C33 H33B 0.98
C33 H33C 0.98
C34 H34A 0.98
C34 H34B 0.98
C34 H34C 0.98
C35 H35A 0.98
C35 H35B 0.98
C35 H35C 0.98
C36 O15 1.261(7)
C36 O16 1.281(7)
C36 C37 1.516(8)
C37 C38 1.514(8)
C37 C39 1.521(8)
C37 C40 1.541(8)
C38 H38A 0.98
C38 H38B 0.98
C38 H38C 0.98
C39 H39A 0.98
C39 H39B 0.98
C39 H39C 0.98
C40 H40A 0.98
C40 H40B 0.98
C40 H40C 0.98
C41 O18 1.253(8)
C41 O17 1.264(8)
C41 C42 1.541(8)
C42 C44 1.485(9)
C42 C45 1.498(10)
C42 C43 1.532(10)
C43 H43A 0.98
C43 H43B 0.98
C43 H43C 0.98
C44 H44A 0.98
C44 H44B 0.98
C44 H44C 0.98
C45 H45A 0.98
C45 H45B 0.98
C45 H45C 0.98
C46 O19 1.252(8)
C46 O20 1.265(8)
C46 C47 1.541(8)
C47 C48 1.485(8)
C47 C49 1.505(8)
C47 C50 1.547(9)
C48 H48A 0.98
C48 H48B 0.98
C48 H48C 0.98
C49 H49A 0.98
C49 H49B 0.98
C49 H49C 0.98
C50 H50A 0.98
C50 H50B 0.98
C50 H50C 0.98
C51 O22 1.234(8)
C51 O21 1.256(8)
C51 C52 1.531(8)
C52 C54 1.508(9)
C52 C53 1.520(8)
C52 C55 1.536(9)
C53 H53A 0.98
C53 H53B 0.98
C53 H53C 0.98
C54 H54A 0.98
C54 H54B 0.98
C54 H54C 0.98
C55 H55A 0.98
C55 H55B 0.98
C55 H55C 0.98
C56 O24 1.239(7)
C56 O23 1.264(8)
C56 C57 1.530(8)
C57 C58 1.524(8)
C57 C60 1.527(8)
C57 C59 1.530(8)
C58 H58A 0.98
C58 H58B 0.98
C58 H58C 0.98
C59 H59A 0.98
C59 H59B 0.98
C59 H59C 0.98
C60 H60A 0.98
C60 H60B 0.98
C60 H60C 0.98
C61 O26 1.229(8)
C61 O25 1.247(9)
C61 C62 1.533(9)
C62 C65 1.457(10)
C62 C64 1.467(11)
C62 C63 1.597(12)
C63 H63A 0.98
C63 H63B 0.98
C63 H63C 0.98
C64 H64A 0.98
C64 H64B 0.98
C64 H64C 0.98
C65 H65A 0.98
C65 H65B 0.98
C65 H65C 0.98
C66 O28 1.251(8)
C66 O27 1.260(8)
C66 C67 1.524(9)
C67 C70 1.512(11)
C67 C69 1.524(9)
C67 C68 1.539(11)
C68 H68A 0.98
C68 H68B 0.98
C68 H68C 0.98
C69 H69A 0.98
C69 H69B 0.98
C69 H69C 0.98
C70 H70A 0.98
C70 H70B 0.98
C70 H70C 0.98
C71 O29 1.240(7)
C71 O30 1.277(7)
C71 C72 1.536(7)
C72 C75 1.514(8)
C72 C73 1.527(8)
C72 C74 1.532(8)
C73 H73A 0.98
C73 H73B 0.98
C73 H73C 0.98
C74 H74A 0.98
C74 H74B 0.98
C74 H74C 0.98
C75 H75A 0.98
C75 H75B 0.98
C75 H75C 0.98
C76 O32 1.246(8)
C76 O31 1.260(8)
C76 C77 1.539(8)
C77 C80 1.506(9)
C77 C79 1.522(9)
C77 C78 1.534(9)
C78 H78A 0.98
C78 H78B 0.98
C78 H78C 0.98
C79 H79A 0.98
C79 H79B 0.98
C79 H79C 0.98
C80 H80A 0.98
C80 H80B 0.98
C80 H80C 0.98
C81 C82 1.363(11)
C81 C95 1.406(13)
C81 S1 1.766(9)
C82 C83 1.392(10)
C82 H82 0.95
C83 C84 1.366(10)
C83 H83 0.95
C84 C94 1.360(11)
C84 C85 1.487(9)
C85 N1 1.476(9)
C85 H85A 0.99
C85 H85B 0.99
C86 C87 1.485(10)
C86 N1 1.485(9)
C86 H86A 0.99
C86 H86B 0.99
C87 C88 1.480(10)
C87 H87A 0.99
C87 H87B 0.99
C88 C89 1.371(10)
C88 C93 1.400(11)
C89 C90 1.382(12)
C89 H89 0.95
C90 C91 1.384(13)
C90 H90 0.95
C91 C92 1.327(13)
C91 H91 0.95
C92 C93 1.403(13)
C92 H92 0.95
C93 H93 0.95
C94 C95 1.370(13)
C94 H94 0.95
C95 H95 0.95
C96 S1 1.806(11)
C96 H96A 0.98
C96 H96B 0.98
C96 H96C 0.98
Cr1 F1 1.925(3)
Cr1 F8 1.944(3)
Cr1 O30 1.946(4)
Cr1 O32 1.953(4)
Cr1 O6 1.953(4)
Cr1 O2 1.974(4)
Cr2 F1 1.942(3)
Cr2 F2 1.942(3)
Cr2 O26 1.949(5)
Cr2 O28 1.952(5)
Cr2 O29 1.965(4)
Cr2 O31 1.980(5)
Cr3 F2 1.946(3)
Cr3 O25 1.969(5)
Cr3 O22 1.971(5)
Cr3 O27 1.975(5)
Cr3 F3 1.985(3)
Cr3 O24 1.988(5)
Cr4 F3 1.919(3)
Cr4 O23 1.936(5)
Cr4 F4 1.943(3)
Cr4 O18 1.954(5)
Cr4 O21 1.955(5)
Cr4 O20 1.956(5)
Cr5 F5 1.927(3)
Cr5 F4 1.931(3)
Cr5 O16 1.938(5)
Cr5 O17 1.950(5)
Cr5 O19 1.952(4)
Cr5 O14 1.957(5)
Cr6 F6 1.924(3)
Cr6 F5 1.930(3)
Cr6 O12 1.949(4)
Cr6 O13 1.959(4)
Cr6 O15 1.964(4)
Cr6 O10 1.971(4)
Cr7 F7 1.938(3)
Cr7 F6 1.940(3)
Cr7 O11 1.960(4)
Cr7 O4 1.960(4)
Cr7 O9 1.964(4)
Cr7 O8 1.968(4)
Cr8 F8 1.923(3)
Cr8 O1 1.941(4)
Cr8 F7 1.954(3)
Cr8 O3 1.956(4)
Cr8 O7 1.968(4)
Cr8 O5 1.968(4)
N1 H1A 0.92
N1 H1B 0.92
O101 C102 1.35(2)
C102 C103 1.38(2)
C102 C104 1.40(2)
C103 H10G 0.98
C103 H10H 0.98
C103 H10I 0.98
C104 H10D 0.98
C104 H10E 0.98
C104 H10F 0.98
O105 C106 1.418(16)
C106 C108 1.379(16)
C106 C107 1.396(16)
C107 H10G 0.98
C107 H10H 0.98
C107 H10I 0.98
C108 H10J 0.98
C108 H10K 0.98
C108 H10L 0.98

loop_
_geom_torsion_atom_site_label_1
_geom_torsion_atom_site_label_2
_geom_torsion_atom_site_label_3
_geom_torsion_atom_site_label_4
_geom_torsion
O2 C1 C2 C4 106.7(8)
O1 C1 C2 C4 -71.2(8)
O2 C1 C2 C3 -16.5(9)
O1 C1 C2 C3 165.7(6)
O2 C1 C2 C5 -136.5(7)
O1 C1 C2 C5 45.7(9)
O3 C6 C7 C9 9.6(10)
O4 C6 C7 C9 -171.0(7)
O3 C6 C7 C10 -111.7(7)
O4 C6 C7 C10 67.8(9)
O3 C6 C7 C8 129.4(7)
O4 C6 C7 C8 -51.2(9)
O6 C11 C12 C14 148.7(6)
O5 C11 C12 C14 -35.7(8)
O6 C11 C12 C13 25.2(8)
O5 C11 C12 C13 -159.2(6)
O6 C11 C12 C15 -92.5(7)
O5 C11 C12 C15 83.1(7)
O7 C16 C17 C19 -23.0(8)
O8 C16 C17 C19 159.7(6)
O7 C16 C17 C18 96.5(7)
O8 C16 C17 C18 -80.8(7)
O7 C16 C17 C20 -146.0(6)
O8 C16 C17 C20 36.7(8)
O10 C21 C22 C25 29.3(9)
O9 C21 C22 C25 -154.7(7)
O10 C21 C22 C24 154.7(7)
O9 C21 C22 C24 -29.3(9)
O10 C21 C22 C23 -87.0(7)
O9 C21 C22 C23 89.0(7)
O11 C26 C27 C30 -129.2(6)
O12 C26 C27 C30 51.4(7)
O11 C26 C27 C29 -7.7(8)
O12 C26 C27 C29 172.8(5)
O11 C26 C27 C28 112.6(6)
O12 C26 C27 C28 -66.9(7)
O14 C31 C32 C33 -59.1(9)
O13 C31 C32 C33 121.1(8)
O14 C31 C32 C34 171.4(7)
O13 C31 C32 C34 -8.4(10)
O14 C31 C32 C35 55.8(9)
O13 C31 C32 C35 -124.0(8)
O15 C36 C37 C38 3.8(8)
O16 C36 C37 C38 -174.3(6)
O15 C36 C37 C39 125.3(6)
O16 C36 C37 C39 -52.8(7)
O15 C36 C37 C40 -117.6(6)
O16 C36 C37 C40 64.3(7)
O18 C41 C42 C44 -161.5(8)
O17 C41 C42 C44 17.6(11)
O18 C41 C42 C45 73.6(11)
O17 C41 C42 C45 -107.3(11)
O18 C41 C42 C43 -40.9(10)
O17 C41 C42 C43 138.2(9)
O19 C46 C47 C48 171.2(6)
O20 C46 C47 C48 -12.5(9)
O19 C46 C47 C49 43.3(9)
O20 C46 C47 C49 -140.4(7)
O19 C46 C47 C50 -72.1(7)
O20 C46 C47 C50 104.2(7)
O22 C51 C52 C54 117.8(8)
O21 C51 C52 C54 -61.5(8)
O22 C51 C52 C53 -123.9(7)
O21 C51 C52 C53 56.8(9)
O22 C51 C52 C55 -3.9(9)
O21 C51 C52 C55 176.8(7)
O24 C56 C57 C58 129.0(6)
O23 C56 C57 C58 -54.9(7)
O24 C56 C57 C60 7.5(8)
O23 C56 C57 C60 -176.4(6)
O24 C56 C57 C59 -112.4(6)
O23 C56 C57 C59 63.8(7)
O26 C61 C62 C65 157.0(12)
O25 C61 C62 C65 -26.8(15)
O26 C61 C62 C64 19.2(13)
O25 C61 C62 C64 -164.6(10)
O26 C61 C62 C63 -88.0(11)
O25 C61 C62 C63 88.2(10)
O28 C66 C67 C70 59.3(11)
O27 C66 C67 C70 -119.4(10)
O28 C66 C67 C69 179.2(8)
O27 C66 C67 C69 0.5(12)
O28 C66 C67 C68 -58.5(10)
O27 C66 C67 C68 122.8(9)
O29 C71 C72 C75 124.8(7)
O30 C71 C72 C75 -56.8(7)
O29 C71 C72 C73 3.7(9)
O30 C71 C72 C73 -177.9(6)
O29 C71 C72 C74 -116.1(7)
O30 C71 C72 C74 62.3(7)
O32 C76 C77 C80 178.1(7)
O31 C76 C77 C80 -2.3(10)
O32 C76 C77 C79 57.6(8)
O31 C76 C77 C79 -122.8(7)
O32 C76 C77 C78 -58.2(9)
O31 C76 C77 C78 121.4(7)
C95 C81 C82 C83 6.1(14)
S1 C81 C82 C83 178.7(7)
C81 C82 C83 C84 0.0(13)
C82 C83 C84 C94 -2.8(12)
C82 C83 C84 C85 -175.9(7)
C94 C84 C85 N1 91.6(10)
C83 C84 C85 N1 -95.6(9)
N1 C86 C87 C88 -178.1(6)
C86 C87 C88 C89 -77.1(9)
C86 C87 C88 C93 101.2(9)
C93 C88 C89 C90 4.6(12)
C87 C88 C89 C90 -177.1(8)
C88 C89 C90 C91 -1.6(13)
C89 C90 C91 C92 -1.8(14)
C90 C91 C92 C93 2.1(14)
C89 C88 C93 C92 -4.2(11)
C87 C88 C93 C92 177.5(7)
C91 C92 C93 C88 0.9(13)
C83 C84 C94 C95 -0.8(17)
C85 C84 C94 C95 172.4(11)
C84 C94 C95 C81 7(2)
C82 C81 C95 C94 -9.4(18)
S1 C81 C95 C94 177.2(10)
F8 Cr1 F1 Cr2 -126.4(2)
O30 Cr1 F1 Cr2 54.4(2)
O32 Cr1 F1 Cr2 -37.6(2)
O6 Cr1 F1 Cr2 143.2(2)
O2 Cr1 F1 Cr2 -63(12)
F2 Cr2 F1 Cr1 141.2(2)
O26 Cr2 F1 Cr1 70(8)
O28 Cr2 F1 Cr1 -125.8(2)
O29 Cr2 F1 Cr1 -38.8(2)
O31 Cr2 F1 Cr1 52.0(2)
F1 Cr2 F2 Cr3 132.2(2)
O26 Cr2 F2 Cr3 -49.2(3)
O28 Cr2 F2 Cr3 42.3(2)
O29 Cr2 F2 Cr3 133(7)
O31 Cr2 F2 Cr3 -136.3(2)
O25 Cr3 F2 Cr2 40.1(2)
O22 Cr3 F2 Cr2 -37(8)
O27 Cr3 F2 Cr2 -51.7(2)
F3 Cr3 F2 Cr2 -142.0(2)
O24 Cr3 F2 Cr2 128.1(2)
O23 Cr4 F3 Cr3 43.5(2)
F4 Cr4 F3 Cr3 135.4(2)
O18 Cr4 F3 Cr3 -38(10)
O21 Cr4 F3 Cr3 -48.0(2)
O20 Cr4 F3 Cr3 -134.4(2)
F2 Cr3 F3 Cr4 -142.6(2)
O25 Cr3 F3 Cr4 -60(5)
O22 Cr3 F3 Cr4 39.0(2)
O27 Cr3 F3 Cr4 126.5(2)
O24 Cr3 F3 Cr4 -51.5(2)
F5 Cr5 F4 Cr4 -135.5(2)
O16 Cr5 F4 Cr4 133.7(2)
O17 Cr5 F4 Cr4 45.7(2)
O19 Cr5 F4 Cr4 -44.9(2)
O14 Cr5 F4 Cr4 0E1(4)
F3 Cr4 F4 Cr5 137.2(2)
O23 Cr4 F4 Cr5 -130.4(2)
O18 Cr4 F4 Cr5 -42.9(2)
O21 Cr4 F4 Cr5 21(3)
O20 Cr4 F4 Cr5 47.3(2)
F4 Cr5 F5 Cr6 -129.4(2)
O16 Cr5 F5 Cr6 -39.2(2)
O17 Cr5 F5 Cr6 17(5)
O19 Cr5 F5 Cr6 138.5(2)
O14 Cr5 F5 Cr6 50.9(2)
F6 Cr6 F5 Cr5 143.7(2)
O12 Cr6 F5 Cr5 -123.7(2)
O13 Cr6 F5 Cr5 -36.6(2)
O15 Cr6 F5 Cr5 53.0(2)
O10 Cr6 F5 Cr5 -162(5)
F5 Cr6 F6 Cr7 124.3(2)
O12 Cr6 F6 Cr7 36.2(2)
O13 Cr6 F6 Cr7 -39(8)
O15 Cr6 F6 Cr7 -144.7(2)
O10 Cr6 F6 Cr7 -54.1(2)
F7 Cr7 F6 Cr6 -144.6(2)
O11 Cr7 F6 Cr6 -54.8(2)
O4 Cr7 F6 Cr6 -48(8)
O9 Cr7 F6 Cr6 36.1(2)
O8 Cr7 F6 Cr6 122.1(2)
F6 Cr7 F7 Cr8 -128.2(2)
O11 Cr7 F7 Cr8 141.8(2)
O4 Cr7 F7 Cr8 53.1(2)
O9 Cr7 F7 Cr8 25(7)
O8 Cr7 F7 Cr8 -38.9(2)
F8 Cr8 F7 Cr7 145.7(2)
O1 Cr8 F7 Cr7 56(3)
O3 Cr8 F7 Cr7 -35.5(2)
O7 Cr8 F7 Cr7 55.3(2)
O5 Cr8 F7 Cr7 -122.9(2)
O1 Cr8 F8 Cr1 -48.9(2)
F7 Cr8 F8 Cr1 133.8(2)
O3 Cr8 F8 Cr1 -7(5)
O7 Cr8 F8 Cr1 -136.6(2)
O5 Cr8 F8 Cr1 43.0(2)
F1 Cr1 F8 Cr8 -146.1(2)
O30 Cr1 F8 Cr8 -131(3)
O32 Cr1 F8 Cr8 119.9(2)
O6 Cr1 F8 Cr8 -54.8(2)
O2 Cr1 F8 Cr8 34.7(2)
C84 C85 N1 C86 -175.8(6)
C87 C86 N1 C85 -172.4(6)
O2 C1 O1 Cr8 -6.5(10)
C2 C1 O1 Cr8 171.2(4)
F8 Cr8 O1 C1 38.2(6)
F7 Cr8 O1 C1 128(3)
O3 Cr8 O1 C1 -140.4(6)
O7 Cr8 O1 C1 128.5(6)
O5 Cr8 O1 C1 -53.3(6)
O1 C1 O2 Cr1 -23.0(10)
C2 C1 O2 Cr1 159.4(5)
F1 Cr1 O2 C1 -56(13)
F8 Cr1 O2 C1 7.1(6)
O30 Cr1 O2 C1 -173.7(6)
O32 Cr1 O2 C1 -81.7(6)
O6 Cr1 O2 C1 97.6(6)
O4 C6 O3 Cr8 23.0(11)
C7 C6 O3 Cr8 -157.7(5)
F8 Cr8 O3 C6 132(5)
O1 Cr8 O3 C6 173.7(6)
F7 Cr8 O3 C6 -9.1(6)
O7 Cr8 O3 C6 -98.7(6)
O5 Cr8 O3 C6 81.6(6)
O3 C6 O4 Cr7 12.4(10)
C7 C6 O4 Cr7 -167.0(5)
F7 Cr7 O4 C6 -45.0(5)
F6 Cr7 O4 C6 -141(8)
O11 Cr7 O4 C6 -134.8(5)
O9 Cr7 O4 C6 134.3(5)
O8 Cr7 O4 C6 48.3(5)
O6 C11 O5 Cr8 2.7(10)
C12 C11 O5 Cr8 -172.4(4)
F8 Cr8 O5 C11 -11.4(6)
O1 Cr8 O5 C11 80.5(6)
F7 Cr8 O5 C11 -99.5(6)
O3 Cr8 O5 C11 167.0(6)
O7 Cr8 O5 C11 156(5)
O5 C11 O6 Cr1 -24.6(9)
C12 C11 O6 Cr1 150.5(4)
F1 Cr1 O6 C11 130.4(5)
F8 Cr1 O6 C11 44.9(5)
O30 Cr1 O6 C11 -138.0(5)
O32 Cr1 O6 C11 -41(2)
O2 Cr1 O6 C11 -49.3(5)
O8 C16 O7 Cr8 27.8(9)
C17 C16 O7 Cr8 -149.2(4)
F8 Cr8 O7 C16 -140.1(5)
O1 Cr8 O7 C16 128.0(5)
F7 Cr8 O7 C16 -52.0(5)
O3 Cr8 O7 C16 41.5(5)
O5 Cr8 O7 C16 52(6)
O7 C16 O8 Cr7 4.8(10)
C17 C16 O8 Cr7 -178.1(4)
F7 Cr7 O8 C16 1.7(6)
F6 Cr7 O8 C16 90.7(6)
O11 Cr7 O8 C16 169(3)
O4 Cr7 O8 C16 -89.5(6)
O9 Cr7 O8 C16 -177.0(6)
O10 C21 O9 Cr7 -22.3(10)
C22 C21 O9 Cr7 162.0(4)
F7 Cr7 O9 C21 -144(6)
F6 Cr7 O9 C21 9.4(6)
O11 Cr7 O9 C21 99.6(6)
O4 Cr7 O9 C21 -171.8(6)
O8 Cr7 O9 C21 -79.7(6)
O9 C21 O10 Cr6 -13.9(9)
C22 C21 O10 Cr6 161.8(4)
F6 Cr6 O10 C21 45.8(5)
F5 Cr6 O10 C21 -8(6)
O12 Cr6 O10 C21 -46.8(5)
O13 Cr6 O10 C21 -133.9(5)
O15 Cr6 O10 C21 136.6(5)
O12 C26 O11 Cr7 -19.6(8)
C27 C26 O11 Cr7 161.1(4)
F7 Cr7 O11 C26 137.7(5)
F6 Cr7 O11 C26 48.6(5)
O4 Cr7 O11 C26 -131.2(5)
O9 Cr7 O11 C26 -43.6(5)
O8 Cr7 O11 C26 -30(4)
O11 C26 O12 Cr6 -17.0(9)
C27 C26 O12 Cr6 162.4(4)
F6 Cr6 O12 C26 7.1(5)
F5 Cr6 O12 C26 -81.2(5)
O13 Cr6 O12 C26 -174.1(5)
O15 Cr6 O12 C26 -157(3)
O10 Cr6 O12 C26 97.5(5)
O14 C31 O13 Cr6 11.9(11)
C32 C31 O13 Cr6 -168.3(5)
F6 Cr6 O13 C31 162(8)
F5 Cr6 O13 C31 -1.7(6)
O12 Cr6 O13 C31 86.4(6)
O15 Cr6 O13 C31 -92.6(6)
O10 Cr6 O13 C31 176.7(6)
O13 C31 O14 Cr5 17.7(11)
C32 C31 O14 Cr5 -162.1(5)
F5 Cr5 O14 C31 -43.3(6)
F4 Cr5 O14 C31 -18E1(10)
O16 Cr5 O14 C31 47.5(6)
O17 Cr5 O14 C31 135.4(6)
O19 Cr5 O14 C31 -133.9(6)
O16 C36 O15 Cr6 13.9(9)
C37 C36 O15 Cr6 -164.1(4)
F6 Cr6 O15 C36 -128.7(5)
F5 Cr6 O15 C36 -40.3(5)
O12 Cr6 O15 C36 36(3)
O13 Cr6 O15 C36 52.5(5)
O10 Cr6 O15 C36 140.8(5)
O15 C36 O16 Cr5 13.0(10)
C37 C36 O16 Cr5 -169.0(4)
F5 Cr5 O16 C36 0.0(6)
F4 Cr5 O16 C36 90.0(6)
O17 Cr5 O16 C36 -178.1(6)
O19 Cr5 O16 C36 -122(4)
O14 Cr5 O16 C36 -90.3(6)
O18 C41 O17 Cr5 -5.4(12)
C42 C41 O17 Cr5 175.6(5)
F5 Cr5 O17 C41 -167(4)
F4 Cr5 O17 C41 -20.0(7)
O16 Cr5 O17 C41 -110.1(7)
O19 Cr5 O17 C41 72.1(7)
O14 Cr5 O17 C41 159.7(7)
O17 C41 O18 Cr4 11.0(12)
C42 C41 O18 Cr4 -170.0(5)
F3 Cr4 O18 C41 -18E1(10)
O23 Cr4 O18 C41 103.6(7)
F4 Cr4 O18 C41 11.8(7)
O21 Cr4 O18 C41 -164.9(7)
O20 Cr4 O18 C41 -78.5(7)
O20 C46 O19 Cr5 -13.4(10)
C47 C46 O19 Cr5 162.5(4)
F5 Cr5 O19 C46 113.7(6)
F4 Cr5 O19 C46 23.8(6)
O16 Cr5 O19 C46 -124(4)
O17 Cr5 O19 C46 -68.2(6)
O14 Cr5 O19 C46 -156.0(6)
O19 C46 O20 Cr4 19.4(11)
C47 C46 O20 Cr4 -156.5(5)
F3 Cr4 O20 C46 -122.2(6)
O23 Cr4 O20 C46 99(4)
F4 Cr4 O20 C46 -32.4(6)
O18 Cr4 O20 C46 58.9(6)
O21 Cr4 O20 C46 145.9(6)
O22 C51 O21 Cr4 -0.3(12)
C52 C51 O21 Cr4 178.9(5)
F3 Cr4 O21 C51 31.0(7)
O23 Cr4 O21 C51 -61.5(7)
F4 Cr4 O21 C51 147(3)
O18 Cr4 O21 C51 -148.8(7)
O20 Cr4 O21 C51 120.8(7)
O21 C51 O22 Cr3 -19.4(12)
C52 C51 O22 Cr3 161.4(5)
F2 Cr3 O22 C51 -106(8)
O25 Cr3 O22 C51 177.2(7)
O27 Cr3 O22 C51 -91.0(7)
F3 Cr3 O22 C51 -0.7(7)
O24 Cr3 O22 C51 89.2(7)
O24 C56 O23 Cr4 8.1(11)
C57 C56 O23 Cr4 -167.7(4)
F3 Cr4 O23 C56 -17.0(6)
F4 Cr4 O23 C56 -106.9(6)
O18 Cr4 O23 C56 161.9(6)
O21 Cr4 O23 C56 74.9(6)
O20 Cr4 O23 C56 121(4)
O23 C56 O24 Cr3 -24.4(10)
C57 C56 O24 Cr3 151.2(4)
F2 Cr3 O24 C56 129.0(5)
O25 Cr3 O24 C56 -138.9(6)
O22 Cr3 O24 C56 -51.4(6)
O27 Cr3 O24 C56 -56(6)
F3 Cr3 O24 C56 41.4(6)
O26 C61 O25 Cr3 -13.4(14)
C62 C61 O25 Cr3 170.9(7)
F2 Cr3 O25 C61 -5.6(8)
O22 Cr3 O25 C61 172.8(8)
O27 Cr3 O25 C61 85.4(8)
F3 Cr3 O25 C61 -88(5)
O24 Cr3 O25 C61 -96.6(8)
O25 C61 O26 Cr2 -3.9(13)
C62 C61 O26 Cr2 171.8(7)
F1 Cr2 O26 C61 102(8)
F2 Cr2 O26 C61 31.7(7)
O28 Cr2 O26 C61 -61.4(7)
O29 Cr2 O26 C61 -148.3(7)
O31 Cr2 O26 C61 120.8(7)
O28 C66 O27 Cr3 -15.2(11)
C67 C66 O27 Cr3 163.4(6)
F2 Cr3 O27 C66 39.1(6)
O25 Cr3 O27 C66 -53.0(6)
O22 Cr3 O27 C66 -140.5(6)
F3 Cr3 O27 C66 126.7(6)
O24 Cr3 O27 C66 -135(6)
O27 C66 O28 Cr2 -4.4(12)
C67 C66 O28 Cr2 176.9(6)
F1 Cr2 O28 C66 -95.5(7)
F2 Cr2 O28 C66 -9.3(7)
O26 Cr2 O28 C66 84.1(7)
O29 Cr2 O28 C66 172.4(7)
O31 Cr2 O28 C66 141(4)
O30 C71 O29 Cr2 22.7(11)
C72 C71 O29 Cr2 -159.1(5)
F1 Cr2 O29 C71 -5.5(6)
F2 Cr2 O29 C71 -6(7)
O26 Cr2 O29 C71 175.9(6)
O28 Cr2 O29 C71 84.5(6)
O31 Cr2 O29 C71 -96.9(6)
O29 C71 O30 Cr1 8.0(10)
C72 C71 O30 Cr1 -170.3(4)
F1 Cr1 O30 C71 -41.1(5)
F8 Cr1 O30 C71 -56(3)
O32 Cr1 O30 C71 52.9(5)
O6 Cr1 O30 C71 -132.3(5)
O2 Cr1 O30 C71 138.2(5)
O32 C76 O31 Cr2 18.5(9)
C77 C76 O31 Cr2 -161.0(4)
F1 Cr2 O31 C76 -44.7(5)
F2 Cr2 O31 C76 -130.8(5)
O26 Cr2 O31 C76 135.8(5)
O28 Cr2 O31 C76 79(4)
O29 Cr2 O31 C76 47.5(5)
O31 C76 O32 Cr1 10.6(10)
C77 C76 O32 Cr1 -169.9(4)
F1 Cr1 O32 C76 0.0(6)
F8 Cr1 O32 C76 85.4(6)
O30 Cr1 O32 C76 -91.8(6)
O6 Cr1 O32 C76 171.5(18)
O2 Cr1 O32 C76 179.6(6)
C82 C81 S1 C96 10.5(11)
C95 C81 S1 C96 -176.7(9)
